data_7037735
loop_
_publ_author_name
'Whitehead, George F. S.'
'Ferrando-Soria, Jes\'us'
'Carthy, Laura'
'Pritchard, Robin G.'
'Teat, Simon J.'
'Timco, Grigore A.'
'Winpenny, Richard E. P.'

_publ_section_title
;
 Synthesis and reactions of N-heterocycle functionalised variants of
 heterometallic {Cr7Ni} rings.
;
_journal_issue 4
_journal_name_full 'Dalton transactions (Cambridge, England : 2003)'
_journal_page_first 1638
_journal_page_last 1647
_journal_paper_doi 10.1039/c5dt04062k
_journal_volume 45
_journal_year 2016
_chemical_formula_moiety 'C170 H290 Cr14 F16 N2 Ni2 O72 Rh2, 2(C6 H16 N)'
_chemical_formula_sum 'C182 H322 Cr14 F16 N4 Ni2 O72 Rh2'
_chemical_formula_weight 5073.68
_chemical_name_systematic '[nPr2NH2][Cr7NiF8(O2C5H9)(O2CC5H4N)]2[Re2(O2C2H3)4]'
_space_group_crystal_system monoclinic
_space_group_IT_number 15
_space_group_name_Hall '-C 2yc'
_space_group_name_H-M_alt 'C 1 2/c 1'
_symmetry_space_group_name_Hall '-C 2yc'
_symmetry_space_group_name_H-M 'C 1 2/c 1'
_atom_sites_solution_hydrogens geom
_atom_sites_solution_primary direct
_atom_sites_solution_secondary difmap
_audit_update_record
;
2015-09-14 deposited with the CCDC.
2015-12-21 downloaded from the CCDC.
;
_cell_angle_alpha 90.00
_cell_angle_beta 111.474(2)
_cell_angle_gamma 90.00
_cell_formula_units_Z 4
_cell_length_a 56.127(7)
_cell_length_b 16.2525(19)
_cell_length_c 31.418(4)
_cell_measurement_temperature 100
_cell_volume 26670(6)
_computing_molecular_graphics
;
O. V. Dolomanov, L. J. Bourhis, R. J. Gildea, J. A. K. Howard and H. Puschmann,
OLEX2: a complete structure solution, refinement and analysis program.
J. Appl. Cryst. (2009). 42, 339-341.
;
_computing_publication_material
;
O. V. Dolomanov, L. J. Bourhis, R. J. Gildea, J. A. K. Howard and H. Puschmann,
OLEX2: a complete structure solution, refinement and analysis program.
J. Appl. Cryst. (2009). 42, 339-341.
;
_computing_structure_refinement
;
SHELXL, G.M. Sheldrick, Acta Cryst.
(2008). A64, 112-122
;
_computing_structure_solution
;
SHELXS, G.M. Sheldrick, Acta Cryst.
(2008). A64, 112-122
;
_diffrn_ambient_temperature 100
_diffrn_measured_fraction_theta_full 0.996
_diffrn_measured_fraction_theta_max 0.996
_diffrn_measurement_method '\w scans'
_diffrn_radiation_monochromator synchrotron
_diffrn_radiation_type synchrotron
_diffrn_radiation_wavelength 0.77490
_diffrn_reflns_av_R_equivalents 0.0765
_diffrn_reflns_av_unetI/netI 0.0509
_diffrn_reflns_limit_h_max 58
_diffrn_reflns_limit_h_min -58
_diffrn_reflns_limit_k_max 16
_diffrn_reflns_limit_k_min -16
_diffrn_reflns_limit_l_max 32
_diffrn_reflns_limit_l_min -32
_diffrn_reflns_number 94936
_diffrn_reflns_theta_full 23.84
_diffrn_reflns_theta_max 23.84
_diffrn_reflns_theta_min 2.84
_diffrn_source synchrotron
_exptl_absorpt_coefficient_mu 1.112
_exptl_absorpt_correction_T_max 0.7450
_exptl_absorpt_correction_T_min 0.5684
_exptl_absorpt_correction_type multi-scan
_exptl_absorpt_process_details
;
SADABS-2008/1 (Bruker,2008) was used for absorption correction.
wR2(int) was 0.1540 before and 0.0639 after correction.
The Ratio of minimum to maximum transmission is 0.7630.
The \l/2 correction factor is 0.0000.
;
_exptl_crystal_density_diffrn 1.264
_exptl_crystal_density_method 'not measured'
_exptl_crystal_description 'clear green'
_exptl_crystal_F_000 10576
_exptl_crystal_size_max 0.15
_exptl_crystal_size_mid 0.08
_exptl_crystal_size_min 0.01
_refine_diff_density_max 2.037
_refine_diff_density_min -1.156
_refine_diff_density_rms 0.116
_refine_ls_extinction_method none
_refine_ls_goodness_of_fit_ref 1.041
_refine_ls_hydrogen_treatment mixed
_refine_ls_matrix_type full
_refine_ls_number_parameters 1334
_refine_ls_number_reflns 15783
_refine_ls_number_restraints 264
_refine_ls_restrained_S_all 1.041
_refine_ls_R_factor_all 0.0951
_refine_ls_R_factor_gt 0.0697
_refine_ls_shift/su_max 0.003
_refine_ls_shift/su_mean 0.000
_refine_ls_structure_factor_coef Fsqd
_refine_ls_weighting_details 'calc w=1/[\s^2^(Fo^2^)+(0.1307P)^2^+174.0757P] where P=(Fo^2^+2Fc^2^)/3'
_refine_ls_weighting_scheme calc
_refine_ls_wR_factor_gt 0.1943
_refine_ls_wR_factor_ref 0.2173
_reflns_number_gt 11603
_reflns_number_total 15783
_reflns_threshold_expression >2sigma(I)
_cod_data_source_file c5dt04062k2.cif
_cod_data_source_block GT-136a-09
_cod_depositor_comments 'Adding full bibliography for 7037717--7037737.cif.'
_cod_original_cell_volume 26670(5)
_cod_database_code 7037735
_olex2_refinement_description
;
1. Fixed Uiso
 At 1.2 times of:
  H5 of C5, H3 of C3, H4 of C4, {H10K,H10L} of C105, {H1CA,H1CB} of C1C,
  {H1BA,H1BB} of C1B, {H10F,H10G} of C101, {H10D,H10E} of N100, H6 of C6
 At 1.5 times of:
  {H9A,H9B,H9C} of C9, {H25A,H25B,H25C} of C25, {H44A,H44B,H44C} of C44,
  {H24A,H24B,H24C} of C24, {H85A,H85B,H85C} of C85, {H66A,H66B,H66C} of C66,
  {H83A,H83B,H83C} of C83, {H29A,H29B,H29C} of C29, {H14A,H14B,H14C} of C14,
  {H35A,H35B,H35C} of C35, {H70A,H70B,H70C} of C70, {H10H,H10I,H10J} of C106,
  {H50A,H50B,H50C} of C50, {H40A,H40B,H40C} of C40, {H46A,H46B,H46C} of C46,
  {H64A,H64B,H64C} of C64, {H79A,H79B,H79C} of C79, {H56A,H56B,H56C} of C56,
  {H34A,H34B,H34C} of C34, {H45A,H45B,H45C} of C45, {H10A,H10B,H10C} of C10,
  {H65A,H65B,H65C} of C65, {H36A,H36B,H36C} of C36, {H26A,H26B,H26C} of C26,
  {H41A,H41B,H41C} of C41, {H51A,H51B,H51C} of C51, {H16A,H16B,H16C} of C16,
  {H19A,H19B,H19C} of C19, {H15A,H15B,H15C} of C15, {H61A,H61B,H61C} of C61,
  {H80A,H80B,H80C} of C80, {H30A,H30B,H30C} of C30, {H1AA,H1AB,H1AC} of C1A,
  {H74A,H74B,H74C} of C74, {H69A,H69B,H69C} of C69, {H60A,H60B,H60C} of C60,
  {H75A,H75B,H75C} of C75, {H55A,H55B,H55C} of C55, {H49A,H49B,H49C} of C49,
  {H81A,H81B,H81C} of C81, {H76A,H76B,H76C} of C76, {H20A,H20B,H20C} of C20,
  {H71A,H71B,H71C} of C71, {H21A,H21B,H21C} of C21, {H31A,H31B,H31C} of C31,
  {H11A,H11B,H11C} of C11, {H59A,H59B,H59C} of C59, {H54A,H54B,H54C} of C54,
  {H39A,H39B,H39C} of C39
2. Uiso/Uaniso restraints and constraints
C63 ~ C65 ~ C64 ~ C66: within 1.7A with sigma of 0.04 and sigma for terminal atoms of 0.08
C43 ~ C44 ~ C46 ~ C45: within 1.7A with sigma of 0.04 and sigma for terminal atoms of 0.08
C23 ~ C24 ~ C25 ~ C26: within 1.7A with sigma of 0.04 and sigma for terminal atoms of 0.08
C78 ~ C79 ~ C80 ~ C81: within 1.7A with sigma of 0.04 and sigma for terminal atoms of 0.08
C68 ~ C71 ~ C69 ~ C70: within 1.7A with sigma of 0.04 and sigma for terminal atoms of 0.08
C58 ~ C61 ~ C59 ~ C60: within 1.7A with sigma of 0.04 and sigma for terminal atoms of 0.08
C50 ~ C48 ~ C51 ~ C49: within 1.7A with sigma of 0.04 and sigma for terminal atoms of 0.08
C38 ~ C40 ~ C41 ~ C39: within 1.7A with sigma of 0.04 and sigma for terminal atoms of 0.08
C29 ~ C28 ~ C30 ~ C31: within 1.7A with sigma of 0.04 and sigma for terminal atoms of 0.08
C18 ~ C19 ~ C21 ~ C20: within 1.7A with sigma of 0.04 and sigma for terminal atoms of 0.08
C8 ~ C9 ~ C10 ~ C11: within 1.7A with sigma of 0.04 and sigma for terminal atoms of 0.08
C75 ~ C76 ~ C73 ~ C74: within 1.7A with sigma of 0.04 and sigma for terminal atoms of 0.08
C14 ~ C15 ~ C13 ~ C16: within 1.7A with sigma of 0.04 and sigma for terminal atoms of 0.08
C34 ~ C35 ~ C33 ~ C36: within 1.7A with sigma of 0.04 and sigma for terminal atoms of 0.08
C54 ~ C55 ~ C53 ~ C56: within 1.7A with sigma of 0.04 and sigma for terminal atoms of 0.08
3. Others
 Sof(Ni1A)=Sof(Cr1A)=1-Sof(Cr1A)=1-Sof(Cr1A)
4.a Secondary CH2 refined with riding coordinates:
 N100(H10D,H10E), C101(H10F,H10G), C1B(H1BA,H1BB), C1C(H1CA,H1CB), C105(H10K,
 H10L)
4.b Me refined with riding coordinates:
 C85(H85A,H85B,H85C), C29(H29A,H29B,H29C), C83(H83A,H83B,H83C), C14(H14A,H14B,
 H14C), C35(H35A,H35B,H35C), C24(H24A,H24B,H24C), C44(H44A,H44B,H44C), C25(H25A,
 H25B,H25C), C66(H66A,H66B,H66C), C9(H9A,H9B,H9C), C10(H10A,H10B,H10C),
 C45(H45A,H45B,H45C), C34(H34A,H34B,H34C), C56(H56A,H56B,H56C), C79(H79A,H79B,
 H79C), C64(H64A,H64B,H64C), C46(H46A,H46B,H46C), C40(H40A,H40B,H40C), C50(H50A,
 H50B,H50C), C65(H65A,H65B,H65C), C36(H36A,H36B,H36C), C26(H26A,H26B,H26C),
 C41(H41A,H41B,H41C), C51(H51A,H51B,H51C), C16(H16A,H16B,H16C), C19(H19A,H19B,
 H19C), C15(H15A,H15B,H15C), C61(H61A,H61B,H61C), C80(H80A,H80B,H80C), C30(H30A,
 H30B,H30C), C39(H39A,H39B,H39C), C54(H54A,H54B,H54C), C59(H59A,H59B,H59C),
 C11(H11A,H11B,H11C), C31(H31A,H31B,H31C), C21(H21A,H21B,H21C), C71(H71A,H71B,
 H71C), C20(H20A,H20B,H20C), C76(H76A,H76B,H76C), C81(H81A,H81B,H81C), C49(H49A,
 H49B,H49C), C55(H55A,H55B,H55C), C75(H75A,H75B,H75C), C60(H60A,H60B,H60C),
 C69(H69A,H69B,H69C), C74(H74A,H74B,H74C), C1A(H1AA,H1AB,H1AC), C106(H10H,H10I,
 H10J), C70(H70A,H70B,H70C)
4.c Aromatic/amide H refined with riding coordinates:
 C6(H6), C5(H5), C3(H3), C4(H4)
;

loop_
_space_group_symop_id
_space_group_symop_operation_xyz
1 'x, y, z'
2 '-x, y, -z+1/2'
3 'x+1/2, y+1/2, z'
4 '-x+1/2, y+1/2, -z+1/2'
5 '-x, -y, -z'
6 'x, -y, z-1/2'
7 '-x+1/2, -y+1/2, -z'
8 'x+1/2, -y+1/2, z-1/2'

loop_
_atom_site_label
_atom_site_type_symbol
_atom_site_fract_x
_atom_site_fract_y
_atom_site_fract_z
_atom_site_U_iso_or_equiv
_atom_site_adp_type
_atom_site_occupancy
_atom_site_symmetry_multiplicity
_atom_site_calc_flag
_atom_site_refinement_flags
_atom_site_disorder_assembly
_atom_site_disorder_group
Rh1 Rh 0.484147(11) 0.41776(4) 0.26736(2) 0.0374(2) Uani 1 1 d . . .
Ni1A Ni 0.38033(9) 0.5944(4) 0.4082(2) 0.032(3) Uani 0.47(2) 1 d P A 1
Cr5 Cr 0.39473(2) 1.01271(8) 0.27030(4) 0.0402(3) Uani 1 1 d . A .
Cr3 Cr 0.32720(3) 0.74812(8) 0.13870(4) 0.0441(4) Uani 1 1 d . A .
Cr6 Cr 0.42113(2) 0.94415(8) 0.37943(4) 0.0417(3) Uani 1 1 d . A .
Cr4 Cr 0.36508(3) 0.91656(8) 0.16972(4) 0.0429(4) Uani 1 1 d . A .
Cr2 Cr 0.32258(2) 0.57427(8) 0.19496(4) 0.0403(3) Uani 1 1 d . A .
Cr1A Cr 0.33771(9) 0.5187(5) 0.3065(2) 0.028(3) Uani 0.47(2) 1 d P A 1
Cr7 Cr 0.40730(3) 0.78384(8) 0.43612(4) 0.0470(4) Uani 1 1 d . A .
F6 F 0.40774(8) 0.9255(2) 0.31445(14) 0.0403(10) Uani 1 1 d . . .
F2 F 0.34550(8) 0.5789(3) 0.25688(13) 0.0398(10) Uani 1 1 d . . .
F5 F 0.36973(8) 0.9365(3) 0.23248(14) 0.0406(10) Uani 1 1 d . . .
F1 F 0.35448(8) 0.6122(3) 0.34590(14) 0.0453(11) Uani 1 1 d . . .
F3 F 0.32634(8) 0.6928(2) 0.19192(13) 0.0400(10) Uani 1 1 d . . .
N1 N 0.45426(12) 0.4228(4) 0.2981(2) 0.0397(16) Uani 1 1 d . A .
O34 O 0.53441(10) 0.3274(3) 0.27687(18) 0.0425(13) Uani 1 1 d . . .
O33 O 0.50517(10) 0.3290(3) 0.31070(18) 0.0419(13) Uani 1 1 d . . .
F4 F 0.35762(8) 0.8039(3) 0.17756(13) 0.0419(10) Uani 1 1 d . . .
O36 O 0.49559(10) 0.5078(3) 0.18991(19) 0.0445(13) Uani 1 1 d . . .
F7 F 0.39850(8) 0.8584(3) 0.38454(14) 0.0435(11) Uani 1 1 d . . .
F8 F 0.39717(8) 0.6944(3) 0.39416(14) 0.0440(11) Uani 1 1 d . . .
O19 O 0.37259(12) 1.0299(4) 0.1591(2) 0.0559(15) Uani 1 1 d . . .
O35 O 0.46518(10) 0.5074(3) 0.22183(19) 0.0460(14) Uani 1 1 d . . .
O3 O 0.36223(11) 0.4990(3) 0.42049(18) 0.0479(14) Uani 1 1 d . . .
O25 O 0.44796(10) 0.8625(3) 0.38647(19) 0.0470(14) Uani 1 1 d . . .
O5 O 0.30500(11) 0.5801(4) 0.2881(2) 0.0548(16) Uani 1 1 d . . .
C6 C 0.41019(15) 0.4184(4) 0.2877(3) 0.0368(18) Uani 1 1 d . A .
H6 H 0.3932 0.4035 0.2692 0.044 Uiso 1 1 calc R . .
O6 O 0.29277(10) 0.5899(4) 0.21155(19) 0.0501(14) Uani 1 1 d . . .
O7 O 0.32034(11) 0.4261(4) 0.2657(2) 0.0534(15) Uani 1 1 d . . .
O22 O 0.39449(11) 1.0264(3) 0.37354(18) 0.0465(14) Uani 1 1 d . . .
O28 O 0.41729(13) 0.8765(4) 0.47875(18) 0.0580(16) Uani 1 1 d . . .
O13 O 0.30572(11) 0.8357(4) 0.1486(2) 0.0534(15) Uani 1 1 d . . .
O2 O 0.37147(10) 0.4631(3) 0.32064(17) 0.0420(13) Uani 1 1 d . . .
O1 O 0.40049(10) 0.5280(4) 0.38041(18) 0.0465(14) Uani 1 1 d . . .
O29 O 0.37275(12) 0.7949(4) 0.4363(2) 0.0546(15) Uani 1 1 d . . .
C33 C 0.28587(17) 0.9656(5) 0.1470(3) 0.057(2) Uani 1 1 d U . .
O30 O 0.35958(11) 0.6639(4) 0.43368(18) 0.0507(15) Uani 1 1 d . . .
O23 O 0.41960(11) 1.0909(3) 0.3074(2) 0.0492(14) Uani 1 1 d . . .
O20 O 0.38189(11) 1.0998(3) 0.2248(2) 0.0497(14) Uani 1 1 d . . .
O14 O 0.32897(11) 0.9484(3) 0.15260(18) 0.0486(14) Uani 1 1 d . . .
O24 O 0.44390(10) 1.0301(3) 0.37287(19) 0.0473(14) Uani 1 1 d . . .
O8 O 0.31896(12) 0.4560(4) 0.19562(19) 0.0564(16) Uani 1 1 d . . .
O26 O 0.44240(11) 0.7744(4) 0.4366(2) 0.0541(15) Uani 1 1 d . . .
O10 O 0.34833(11) 0.6620(3) 0.12701(18) 0.0476(14) Uani 1 1 d . . .
C2 C 0.41516(15) 0.4569(5) 0.3297(3) 0.0399(19) Uani 1 1 d . . .
O9 O 0.35189(11) 0.5587(3) 0.17553(18) 0.0467(14) Uani 1 1 d . . .
O15 O 0.32778(13) 0.8053(4) 0.08422(19) 0.0595(17) Uani 1 1 d . . .
O17 O 0.40145(12) 0.8877(4) 0.1871(2) 0.0548(15) Uani 1 1 d . . .
C85 C 0.46230(18) 0.6071(5) 0.1655(3) 0.059(2) Uani 1 1 d . . .
H85A H 0.4742 0.6537 0.1719 0.089 Uiso 1 1 calc R . .
H85B H 0.4472 0.6226 0.1724 0.089 Uiso 1 1 calc R . .
H85C H 0.4570 0.5920 0.1331 0.089 Uiso 1 1 calc R . .
O31 O 0.41750(12) 0.7133(4) 0.48903(18) 0.0570(16) Uani 1 1 d . . .
C63 C 0.48068(16) 0.7629(6) 0.4211(3) 0.056(2) Uani 1 1 d U . .
C8 C 0.3277(2) 0.4171(6) 0.4242(3) 0.064(3) Uani 1 1 d U . .
O4 O 0.32981(11) 0.4663(4) 0.35509(19) 0.0560(16) Uani 1 1 d . . .
O18 O 0.41973(10) 0.9802(3) 0.24314(19) 0.0453(14) Uani 1 1 d . . .
O11 O 0.29945(12) 0.5683(4) 0.13096(19) 0.0538(15) Uani 1 1 d . . .
C32 C 0.30867(17) 0.9119(6) 0.1502(3) 0.045(2) Uani 1 1 d . A .
O32 O 0.40811(12) 0.5807(4) 0.46860(19) 0.0513(15) Uani 1 1 d . . .
C62 C 0.45505(15) 0.8021(5) 0.4134(3) 0.045(2) Uani 1 1 d . A .
C23 C 0.37484(16) 0.5471(6) 0.1254(3) 0.050(2) Uani 1 1 d U . .
O12 O 0.29612(12) 0.6930(4) 0.0989(2) 0.0605(17) Uani 1 1 d . . .
O27 O 0.43454(11) 0.9669(3) 0.44494(19) 0.0521(15) Uani 1 1 d . . .
C22 C 0.35716(15) 0.5939(5) 0.1447(3) 0.0387(19) Uani 1 1 d . A .
C5 C 0.42987(15) 0.4022(5) 0.2732(3) 0.0391(19) Uani 1 1 d . . .
H5 H 0.4262 0.3754 0.2447 0.047 Uiso 1 1 calc R A .
O21 O 0.37095(10) 1.0464(3) 0.29956(18) 0.0441(13) Uani 1 1 d . . .
O16 O 0.36023(13) 0.8950(4) 0.1062(2) 0.0579(16) Uani 1 1 d . . .
C3 C 0.44030(15) 0.4760(5) 0.3555(3) 0.044(2) Uani 1 1 d . A .
H3 H 0.4445 0.5011 0.3846 0.053 Uiso 1 1 calc R . .
C73 C 0.3342(2) 0.7680(7) 0.4513(4) 0.078(3) Uani 1 1 d U . .
C1 C 0.39363(16) 0.4843(5) 0.3449(3) 0.041(2) Uani 1 1 d . A .
C29 C 0.2778(4) 0.5114(10) 0.0390(5) 0.157(8) Uani 1 1 d U A .
H29A H 0.2919 0.5304 0.0301 0.236 Uiso 1 1 calc R . .
H29B H 0.2643 0.4880 0.0122 0.236 Uiso 1 1 calc R . .
H29C H 0.2841 0.4693 0.0628 0.236 Uiso 1 1 calc R . .
C43 C 0.44692(17) 0.9093(5) 0.2129(3) 0.055(2) Uani 1 1 d U . .
C12 C 0.28902(16) 0.5966(5) 0.2497(3) 0.046(2) Uani 1 1 d . A .
C84 C 0.47529(16) 0.5355(5) 0.1945(3) 0.046(2) Uani 1 1 d . . .
C58 C 0.45831(18) 1.1581(6) 0.3530(3) 0.063(3) Uani 1 1 d U . .
C7 C 0.34138(18) 0.4638(6) 0.3981(3) 0.052(2) Uani 1 1 d . A .
C42 C 0.42066(17) 0.9268(6) 0.2142(3) 0.048(2) Uani 1 1 d . A .
C83 C 0.53661(18) 0.2243(5) 0.3319(3) 0.055(2) Uani 1 1 d . . .
H83A H 0.5358 0.1792 0.3106 0.082 Uiso 1 1 calc R . .
H83B H 0.5274 0.2084 0.3517 0.082 Uiso 1 1 calc R . .
H83C H 0.5545 0.2358 0.3506 0.082 Uiso 1 1 calc R . .
C67 C 0.42949(18) 0.9401(6) 0.4790(3) 0.055(2) Uani 1 1 d . A .
C14 C 0.2635(2) 0.6489(8) 0.2949(4) 0.087(4) Uani 1 1 d U A .
H14A H 0.2683 0.6005 0.3149 0.130 Uiso 1 1 calc R . .
H14B H 0.2465 0.6678 0.2927 0.130 Uiso 1 1 calc R . .
H14C H 0.2760 0.6929 0.3078 0.130 Uiso 1 1 calc R . .
C18 C 0.3011(4) 0.3295(8) 0.2065(5) 0.128(6) Uani 1 1 d U . .
C57 C 0.43931(18) 1.0869(5) 0.3436(3) 0.049(2) Uani 1 1 d . . .
C17 C 0.31489(18) 0.4097(5) 0.2248(3) 0.051(2) Uani 1 1 d . A .
C68 C 0.4393(3) 0.9927(7) 0.5221(4) 0.092(4) Uani 1 1 d U . .
C27 C 0.28891(18) 0.6195(6) 0.0997(3) 0.057(2) Uani 1 1 d . A .
C35 C 0.2760(3) 1.0002(10) 0.0991(5) 0.131(6) Uani 1 1 d U A .
H35A H 0.2895 1.0323 0.0942 0.196 Uiso 1 1 calc R . .
H35B H 0.2612 1.0358 0.0952 0.196 Uiso 1 1 calc R . .
H35C H 0.2707 0.9550 0.0770 0.196 Uiso 1 1 calc R . .
C4 C 0.45928(16) 0.4589(5) 0.3391(3) 0.046(2) Uani 1 1 d . . .
H4 H 0.4765 0.4730 0.3571 0.055 Uiso 1 1 calc R A .
C28 C 0.2665(2) 0.5880(7) 0.0583(4) 0.088(4) Uani 1 1 d U . .
C24 C 0.39564(17) 0.5019(6) 0.1641(3) 0.056(2) Uani 1 1 d U A .
H24A H 0.4058 0.5418 0.1869 0.083 Uiso 1 1 calc R . .
H24B H 0.4068 0.4719 0.1516 0.083 Uiso 1 1 calc R . .
H24C H 0.3876 0.4629 0.1786 0.083 Uiso 1 1 calc R . .
C82 C 0.52462(16) 0.2993(5) 0.3054(3) 0.043(2) Uani 1 1 d . . .
C72 C 0.35768(17) 0.7388(6) 0.4389(3) 0.052(2) Uani 1 1 d . A .
C13 C 0.26288(18) 0.6258(6) 0.2465(4) 0.062(3) Uani 1 1 d U . .
C44 C 0.4454(2) 0.8430(7) 0.1775(4) 0.084(3) Uani 1 1 d U A .
H44A H 0.4384 0.7923 0.1853 0.126 Uiso 1 1 calc R . .
H44B H 0.4625 0.8323 0.1774 0.126 Uiso 1 1 calc R . .
H44C H 0.4342 0.8619 0.1472 0.126 Uiso 1 1 calc R . .
C25 C 0.3866(2) 0.6060(6) 0.1009(3) 0.069(3) Uani 1 1 d U A .
H25A H 0.3730 0.6332 0.0758 0.103 Uiso 1 1 calc R . .
H25B H 0.3977 0.5753 0.0886 0.103 Uiso 1 1 calc R . .
H25C H 0.3968 0.6476 0.1225 0.103 Uiso 1 1 calc R . .
C66 C 0.49274(17) 0.7967(6) 0.3880(3) 0.061(2) Uani 1 1 d U A .
H66A H 0.4814 0.7852 0.3564 0.092 Uiso 1 1 calc R . .
H66B H 0.5094 0.7702 0.3941 0.092 Uiso 1 1 calc R . .
H66C H 0.4951 0.8562 0.3923 0.092 Uiso 1 1 calc R . .
C9 C 0.3449(4) 0.3966(13) 0.4705(5) 0.206(12) Uani 1 1 d U A .
H9A H 0.3590 0.3624 0.4689 0.309 Uiso 1 1 calc R . .
H9B H 0.3355 0.3663 0.4862 0.309 Uiso 1 1 calc R . .
H9C H 0.3519 0.4473 0.4873 0.309 Uiso 1 1 calc R . .
C10 C 0.3126(2) 0.3447(7) 0.3973(4) 0.084(3) Uani 1 1 d U A .
H10A H 0.2998 0.3643 0.3685 0.126 Uiso 1 1 calc R . .
H10B H 0.3041 0.3165 0.4153 0.126 Uiso 1 1 calc R . .
H10C H 0.3243 0.3063 0.3907 0.126 Uiso 1 1 calc R . .
C45 C 0.45718(19) 0.9883(6) 0.2006(4) 0.068(3) Uani 1 1 d U A .
H45A H 0.4455 1.0075 0.1706 0.102 Uiso 1 1 calc R . .
H45B H 0.4741 0.9781 0.1993 0.102 Uiso 1 1 calc R . .
H45C H 0.4585 1.0303 0.2237 0.102 Uiso 1 1 calc R . .
C34 C 0.2955(2) 1.0390(7) 0.1805(5) 0.097(4) Uani 1 1 d U A .
H34A H 0.3037 1.0181 0.2118 0.145 Uiso 1 1 calc R . .
H34B H 0.2810 1.0742 0.1788 0.145 Uiso 1 1 calc R . .
H34C H 0.3079 1.0711 0.1722 0.145 Uiso 1 1 calc R . .
C47 C 0.37644(16) 1.0951(6) 0.1817(3) 0.054(2) Uani 1 1 d . A .
C77 C 0.41950(18) 0.6359(6) 0.4960(3) 0.056(2) Uani 1 1 d . A .
C56 C 0.33097(18) 1.1095(6) 0.3210(4) 0.066(3) Uani 1 1 d U A .
H56A H 0.3306 1.1250 0.2906 0.099 Uiso 1 1 calc R . .
H56B H 0.3201 1.1470 0.3302 0.099 Uiso 1 1 calc R . .
H56C H 0.3246 1.0530 0.3201 0.099 Uiso 1 1 calc R . .
C52 C 0.37541(17) 1.0558(5) 0.3413(3) 0.048(2) Uani 1 1 d . A .
C78 C 0.4372(2) 0.6110(7) 0.5445(3) 0.078(3) Uani 1 1 d U . .
C53 C 0.3578(2) 1.1144(7) 0.3547(3) 0.075(3) Uani 1 1 d U . .
C38 C 0.3404(2) 0.8691(7) 0.0266(3) 0.076(3) Uani 1 1 d U . .
C79 C 0.46217(19) 0.6580(8) 0.5584(3) 0.083(3) Uani 1 1 d U A .
H79A H 0.4706 0.6463 0.5367 0.125 Uiso 1 1 calc R . .
H79B H 0.4734 0.6411 0.5892 0.125 Uiso 1 1 calc R . .
H79C H 0.4587 0.7171 0.5583 0.125 Uiso 1 1 calc R . .
C37 C 0.3431(2) 0.8543(6) 0.0770(3) 0.051(2) Uani 1 1 d . A .
C64 C 0.49796(18) 0.7854(7) 0.4708(3) 0.070(3) Uani 1 1 d U A .
H64A H 0.4994 0.8453 0.4740 0.106 Uiso 1 1 calc R . .
H64B H 0.5150 0.7615 0.4779 0.106 Uiso 1 1 calc R . .
H64C H 0.4904 0.7635 0.4921 0.106 Uiso 1 1 calc R . .
C46 C 0.46422(19) 0.8815(7) 0.2614(4) 0.083(4) Uani 1 1 d U A .
H46A H 0.4653 0.9256 0.2833 0.125 Uiso 1 1 calc R . .
H46B H 0.4814 0.8692 0.2618 0.125 Uiso 1 1 calc R . .
H46C H 0.4570 0.8321 0.2699 0.125 Uiso 1 1 calc R . .
C40 C 0.3651(3) 0.8330(10) 0.0238(4) 0.119(5) Uani 1 1 d U A .
H40A H 0.3800 0.8608 0.0461 0.179 Uiso 1 1 calc R . .
H40B H 0.3652 0.8413 -0.0071 0.179 Uiso 1 1 calc R . .
H40C H 0.3660 0.7740 0.0306 0.179 Uiso 1 1 calc R . .
C50 C 0.3477(2) 1.1867(6) 0.1239(4) 0.074(3) Uani 1 1 d U A .
H50A H 0.3426 1.1400 0.1028 0.111 Uiso 1 1 calc R . .
H50B H 0.3463 1.2377 0.1065 0.111 Uiso 1 1 calc R . .
H50C H 0.3366 1.1900 0.1416 0.111 Uiso 1 1 calc R . .
C65 C 0.4775(2) 0.6686(6) 0.4159(4) 0.080(3) Uani 1 1 d U A .
H65A H 0.4705 0.6475 0.4381 0.120 Uiso 1 1 calc R . .
H65B H 0.4942 0.6432 0.4213 0.120 Uiso 1 1 calc R . .
H65C H 0.4657 0.6554 0.3848 0.120 Uiso 1 1 calc R . .
C36 C 0.2664(2) 0.9198(7) 0.1592(5) 0.095(4) Uani 1 1 d U A .
H36A H 0.2602 0.8729 0.1385 0.143 Uiso 1 1 calc R . .
H36B H 0.2520 0.9564 0.1564 0.143 Uiso 1 1 calc R . .
H36C H 0.2741 0.9000 0.1908 0.143 Uiso 1 1 calc R . .
C26 C 0.3577(2) 0.4829(7) 0.0928(4) 0.075(3) Uani 1 1 d U A .
H26A H 0.3506 0.4461 0.1099 0.113 Uiso 1 1 calc R . .
H26B H 0.3678 0.4507 0.0791 0.113 Uiso 1 1 calc R . .
H26C H 0.3437 0.5106 0.0687 0.113 Uiso 1 1 calc R . .
C48 C 0.3746(2) 1.1754(6) 0.1554(4) 0.076(3) Uani 1 1 d U . .
C41 C 0.3183(3) 0.8177(8) -0.0061(3) 0.102(4) Uani 1 1 d U A .
H41A H 0.3216 0.7592 0.0013 0.154 Uiso 1 1 calc R . .
H41B H 0.3170 0.8274 -0.0377 0.154 Uiso 1 1 calc R . .
H41C H 0.3023 0.8337 -0.0028 0.154 Uiso 1 1 calc R . .
C51 C 0.3905(3) 1.1612(11) 0.1243(6) 0.155(8) Uani 1 1 d U A .
H51A H 0.4083 1.1482 0.1435 0.233 Uiso 1 1 calc R . .
H51B H 0.3901 1.2111 0.1066 0.233 Uiso 1 1 calc R . .
H51C H 0.3832 1.1152 0.1034 0.233 Uiso 1 1 calc R . .
C16 C 0.2449(2) 0.5559(9) 0.2288(5) 0.104(4) Uani 1 1 d U A .
H16A H 0.2446 0.5399 0.1985 0.155 Uiso 1 1 calc R . .
H16B H 0.2277 0.5725 0.2265 0.155 Uiso 1 1 calc R . .
H16C H 0.2506 0.5091 0.2498 0.155 Uiso 1 1 calc R . .
C19 C 0.2967(3) 0.3140(7) 0.1586(4) 0.096(4) Uani 1 1 d U A .
H19A H 0.2854 0.3565 0.1396 0.144 Uiso 1 1 calc R . .
H19B H 0.2888 0.2599 0.1498 0.144 Uiso 1 1 calc R . .
H19C H 0.3131 0.3153 0.1542 0.144 Uiso 1 1 calc R . .
C15 C 0.2547(3) 0.7013(8) 0.2144(5) 0.108(5) Uani 1 1 d U A .
H15A H 0.2671 0.7458 0.2265 0.163 Uiso 1 1 calc R . .
H15B H 0.2377 0.7198 0.2126 0.163 Uiso 1 1 calc R . .
H15C H 0.2540 0.6860 0.1839 0.163 Uiso 1 1 calc R . .
C61 C 0.4604(3) 1.1845(9) 0.3075(5) 0.118(5) Uani 1 1 d U . .
H61A H 0.4663 1.1379 0.2942 0.177 Uiso 1 1 calc R . .
H61B H 0.4726 1.2300 0.3130 0.177 Uiso 1 1 calc R . .
H61C H 0.4436 1.2025 0.2863 0.177 Uiso 1 1 calc R . .
C80 C 0.4226(3) 0.6378(11) 0.5760(4) 0.127(6) Uani 1 1 d U A .
H80A H 0.4197 0.6973 0.5734 0.191 Uiso 1 1 calc R . .
H80B H 0.4328 0.6236 0.6078 0.191 Uiso 1 1 calc R . .
H80C H 0.4061 0.6092 0.5665 0.191 Uiso 1 1 calc R . .
C30 C 0.2573(3) 0.6476(9) 0.0218(4) 0.139(7) Uani 1 1 d U A .
H30A H 0.2715 0.6659 0.0131 0.208 Uiso 1 1 calc R . .
H30B H 0.2501 0.6950 0.0322 0.208 Uiso 1 1 calc R . .
H30C H 0.2440 0.6225 -0.0047 0.208 Uiso 1 1 calc R . .
C39 C 0.3349(5) 0.9560(9) 0.0159(4) 0.180(10) Uani 1 1 d U A .
H39A H 0.3186 0.9703 0.0188 0.270 Uiso 1 1 calc R . .
H39B H 0.3337 0.9667 -0.0155 0.270 Uiso 1 1 calc R . .
H39C H 0.3486 0.9895 0.0371 0.270 Uiso 1 1 calc R . .
C54 C 0.3678(3) 1.2025(9) 0.3488(7) 0.158(8) Uani 1 1 d U A .
H54A H 0.3676 1.2085 0.3176 0.237 Uiso 1 1 calc R . .
H54B H 0.3854 1.2095 0.3707 0.237 Uiso 1 1 calc R . .
H54C H 0.3567 1.2444 0.3544 0.237 Uiso 1 1 calc R . .
C59 C 0.4447(3) 1.2324(7) 0.3664(6) 0.124(5) Uani 1 1 d U . .
H59A H 0.4287 1.2449 0.3410 0.187 Uiso 1 1 calc R . .
H59B H 0.4560 1.2807 0.3729 0.187 Uiso 1 1 calc R . .
H59C H 0.4410 1.2182 0.3936 0.187 Uiso 1 1 calc R . .
C11 C 0.3088(4) 0.4772(10) 0.4312(7) 0.163(8) Uani 1 1 d U A .
H11A H 0.3181 0.5250 0.4483 0.245 Uiso 1 1 calc R . .
H11B H 0.2996 0.4502 0.4484 0.245 Uiso 1 1 calc R . .
H11C H 0.2966 0.4951 0.4014 0.245 Uiso 1 1 calc R . .
C31 C 0.2475(3) 0.5499(10) 0.0747(5) 0.127(6) Uani 1 1 d U A .
H31A H 0.2345 0.5209 0.0494 0.190 Uiso 1 1 calc R . .
H31B H 0.2392 0.5928 0.0864 0.190 Uiso 1 1 calc R . .
H31C H 0.2562 0.5108 0.0992 0.190 Uiso 1 1 calc R . .
C21 C 0.2696(3) 0.3540(10) 0.2010(8) 0.159(8) Uani 1 1 d . A .
H21A H 0.2693 0.3702 0.2309 0.239 Uiso 1 1 calc R . .
H21B H 0.2586 0.3058 0.1897 0.239 Uiso 1 1 calc R . .
H21C H 0.2633 0.3995 0.1794 0.239 Uiso 1 1 calc R . .
C71 C 0.4342(4) 1.0850(8) 0.5096(6) 0.137(6) Uani 1 1 d U A .
H71A H 0.4428 1.1008 0.4887 0.205 Uiso 1 1 calc R . .
H71B H 0.4409 1.1183 0.5375 0.205 Uiso 1 1 calc R . .
H71C H 0.4158 1.0942 0.4948 0.205 Uiso 1 1 calc R . .
C20 C 0.3051(3) 0.2670(8) 0.2372(5) 0.160(9) Uani 1 1 d U A .
H20A H 0.3235 0.2561 0.2515 0.239 Uiso 1 1 calc R . .
H20B H 0.2963 0.2174 0.2214 0.239 Uiso 1 1 calc R . .
H20C H 0.2983 0.2826 0.2608 0.239 Uiso 1 1 calc R . .
C76 C 0.3377(3) 0.7244(15) 0.4968(5) 0.181(9) Uani 1 1 d U A .
H76A H 0.3379 0.6647 0.4926 0.271 Uiso 1 1 calc R . .
H76B H 0.3235 0.7392 0.5064 0.271 Uiso 1 1 calc R . .
H76C H 0.3539 0.7417 0.5203 0.271 Uiso 1 1 calc R . .
C81 C 0.4417(4) 0.5185(10) 0.5467(5) 0.190(10) Uani 1 1 d U A .
H81A H 0.4253 0.4899 0.5393 0.285 Uiso 1 1 calc R . .
H81B H 0.4531 0.5032 0.5777 0.285 Uiso 1 1 calc R . .
H81C H 0.4496 0.5029 0.5247 0.285 Uiso 1 1 calc R . .
C49 C 0.3843(5) 1.2441(9) 0.1866(5) 0.248(15) Uani 1 1 d U A .
H49A H 0.3741 1.2498 0.2061 0.373 Uiso 1 1 calc R . .
H49B H 0.3830 1.2948 0.1691 0.373 Uiso 1 1 calc R . .
H49C H 0.4022 1.2341 0.2058 0.373 Uiso 1 1 calc R . .
C55 C 0.3595(4) 1.0972(17) 0.4016(5) 0.248(14) Uani 1 1 d U A .
H55A H 0.3493 1.1378 0.4107 0.372 Uiso 1 1 calc R . .
H55B H 0.3774 1.1003 0.4224 0.372 Uiso 1 1 calc R . .
H55C H 0.3528 1.0419 0.4029 0.372 Uiso 1 1 calc R . .
C75 C 0.3329(4) 0.8569(10) 0.4526(10) 0.244(13) Uani 1 1 d U A .
H75A H 0.3484 0.8781 0.4766 0.366 Uiso 1 1 calc R . .
H75B H 0.3178 0.8732 0.4592 0.366 Uiso 1 1 calc R . .
H75C H 0.3317 0.8795 0.4230 0.366 Uiso 1 1 calc R . .
C60 C 0.4824(2) 1.1409(8) 0.3895(5) 0.124(6) Uani 1 1 d U . .
H60A H 0.4794 1.1288 0.4176 0.186 Uiso 1 1 calc R . .
H60B H 0.4937 1.1889 0.3943 0.186 Uiso 1 1 calc R . .
H60C H 0.4905 1.0933 0.3811 0.186 Uiso 1 1 calc R . .
C69 C 0.4684(4) 0.9960(13) 0.5340(6) 0.207(11) Uani 1 1 d U A .
H69A H 0.4754 0.9401 0.5391 0.311 Uiso 1 1 calc R . .
H69B H 0.4764 1.0288 0.5619 0.311 Uiso 1 1 calc R . .
H69C H 0.4720 1.0214 0.5087 0.311 Uiso 1 1 calc R . .
C74 C 0.3106(2) 0.7336(9) 0.4181(5) 0.112(5) Uani 1 1 d U A .
H74A H 0.3083 0.7537 0.3874 0.167 Uiso 1 1 calc R . .
H74B H 0.2961 0.7508 0.4261 0.167 Uiso 1 1 calc R . .
H74C H 0.3118 0.6735 0.4187 0.167 Uiso 1 1 calc R . .
C1A C 0.42919(19) 0.6606(6) 0.2710(3) 0.063(3) Uani 1 1 d . . .
H1AA H 0.4225 0.6606 0.2375 0.095 Uiso 1 1 calc R . .
H1AB H 0.4402 0.6124 0.2823 0.095 Uiso 1 1 calc R . .
H1AC H 0.4392 0.7108 0.2823 0.095 Uiso 1 1 calc R . .
N100 N 0.37100(17) 0.7307(6) 0.2969(3) 0.078(3) Uani 1 1 d . . .
H10D H 0.3780 0.7245 0.3282 0.094 Uiso 1 1 calc R . .
H10E H 0.3617 0.6837 0.2855 0.094 Uiso 1 1 calc R . .
C101 C 0.39171(18) 0.7322(5) 0.2808(3) 0.055(2) Uani 1 1 d . . .
H10F H 0.4031 0.7783 0.2960 0.065 Uiso 1 1 calc R . .
H10G H 0.3846 0.7445 0.2476 0.065 Uiso 1 1 calc R . .
C1B C 0.35296(19) 0.7978(5) 0.2877(3) 0.058(2) Uani 1 1 d . . .
H1BA H 0.3445 0.8031 0.2541 0.070 Uiso 1 1 calc R . .
H1BB H 0.3628 0.8490 0.2990 0.070 Uiso 1 1 calc R . .
C1C C 0.4074(2) 0.6574(8) 0.2875(4) 0.088(4) Uani 1 1 d . . .
H1CA H 0.3960 0.6113 0.2718 0.106 Uiso 1 1 calc R . .
H1CB H 0.4144 0.6445 0.3206 0.106 Uiso 1 1 calc R . .
C106 C 0.3144(2) 0.8622(7) 0.2960(4) 0.090(4) Uani 1 1 d . . .
H10H H 0.3062 0.8680 0.2628 0.135 Uiso 1 1 calc R . .
H10I H 0.3234 0.9132 0.3091 0.135 Uiso 1 1 calc R . .
H10J H 0.3013 0.8510 0.3091 0.135 Uiso 1 1 calc R . .
C105 C 0.3330(2) 0.7930(8) 0.3069(5) 0.095(4) Uani 1 1 d . . .
H10K H 0.3413 0.7891 0.3406 0.114 Uiso 1 1 calc R . .
H10L H 0.3233 0.7414 0.2961 0.114 Uiso 1 1 calc R . .
C70 C 0.4367(6) 0.9491(15) 0.5595(5) 0.303(17) Uani 1 1 d U A .
H70A H 0.4187 0.9342 0.5520 0.454 Uiso 1 1 calc R . .
H70B H 0.4424 0.9841 0.5868 0.454 Uiso 1 1 calc R . .
H70C H 0.4471 0.8991 0.5655 0.454 Uiso 1 1 calc R . .
Cr1B Cr 0.38002(16) 0.5946(6) 0.4072(3) 0.061(5) Uani 0.53(2) 1 d P A 2
Ni1B Ni 0.33781(12) 0.5202(5) 0.3060(2) 0.062(3) Uani 0.53(2) 1 d P A 2

loop_
_atom_site_aniso_label
_atom_site_aniso_U_11
_atom_site_aniso_U_22
_atom_site_aniso_U_33
_atom_site_aniso_U_23
_atom_site_aniso_U_13
_atom_site_aniso_U_12
Rh1 0.0399(4) 0.0362(4) 0.0438(4) -0.0001(3) 0.0243(3) -0.0005(3)
Ni1A 0.019(3) 0.036(4) 0.046(5) 0.001(3) 0.018(2) -0.005(2)
Cr5 0.0464(8) 0.0411(7) 0.0370(7) 0.0034(6) 0.0197(6) -0.0023(6)
Cr3 0.0578(9) 0.0418(8) 0.0329(7) -0.0002(6) 0.0170(6) 0.0038(6)
Cr6 0.0474(8) 0.0399(7) 0.0374(7) 0.0039(6) 0.0153(6) -0.0042(6)
Cr4 0.0518(8) 0.0515(8) 0.0314(7) 0.0037(6) 0.0221(6) -0.0010(6)
Cr2 0.0490(8) 0.0478(8) 0.0303(7) -0.0024(6) 0.0218(6) -0.0025(6)
Cr1A 0.001(3) 0.042(6) 0.044(6) 0.007(4) 0.011(3) 0.003(3)
Cr7 0.0571(9) 0.0524(8) 0.0353(8) 0.0028(6) 0.0214(6) -0.0100(7)
F6 0.048(3) 0.043(2) 0.032(2) 0.0018(19) 0.017(2) -0.004(2)
F2 0.043(2) 0.053(3) 0.031(2) -0.0002(19) 0.023(2) -0.003(2)
F5 0.048(3) 0.046(3) 0.033(2) -0.0021(19) 0.022(2) -0.002(2)
F1 0.049(3) 0.061(3) 0.034(2) 0.002(2) 0.025(2) 0.001(2)
F3 0.050(3) 0.044(3) 0.032(2) -0.0041(19) 0.022(2) 0.000(2)
N1 0.045(4) 0.038(4) 0.041(4) 0.004(3) 0.021(3) 0.002(3)
O34 0.039(3) 0.053(3) 0.040(3) 0.003(3) 0.020(3) 0.005(3)
O33 0.044(3) 0.044(3) 0.045(3) -0.001(2) 0.024(3) 0.001(3)
F4 0.052(3) 0.047(3) 0.031(2) -0.0021(19) 0.020(2) 0.001(2)
O36 0.048(3) 0.040(3) 0.057(4) 0.004(3) 0.032(3) 0.004(3)
F7 0.047(3) 0.048(3) 0.037(2) 0.005(2) 0.018(2) -0.005(2)
F8 0.052(3) 0.051(3) 0.037(2) 0.001(2) 0.026(2) -0.007(2)
O19 0.073(4) 0.053(4) 0.045(4) 0.006(3) 0.024(3) -0.011(3)
O35 0.051(3) 0.047(3) 0.051(3) 0.007(3) 0.031(3) 0.008(3)
O3 0.053(4) 0.060(4) 0.039(3) -0.002(3) 0.027(3) -0.012(3)
O25 0.050(3) 0.043(3) 0.050(3) 0.010(3) 0.021(3) -0.001(3)
O5 0.047(4) 0.088(5) 0.039(4) 0.001(3) 0.027(3) 0.010(3)
C6 0.037(4) 0.042(4) 0.036(5) -0.001(4) 0.018(4) -0.002(4)
O6 0.043(3) 0.070(4) 0.043(3) 0.004(3) 0.022(3) -0.002(3)
O7 0.053(4) 0.066(4) 0.048(4) 0.009(3) 0.026(3) -0.003(3)
O22 0.051(3) 0.050(3) 0.039(3) 0.000(3) 0.016(3) 0.000(3)
O28 0.084(4) 0.060(4) 0.034(3) -0.005(3) 0.026(3) -0.016(4)
O13 0.050(4) 0.043(4) 0.067(4) 0.000(3) 0.021(3) -0.001(3)
O2 0.041(3) 0.053(3) 0.037(3) 0.005(3) 0.020(3) 0.000(3)
O1 0.049(3) 0.068(4) 0.032(3) -0.005(3) 0.027(3) -0.004(3)
O29 0.068(4) 0.058(4) 0.049(4) -0.006(3) 0.035(3) -0.010(3)
C33 0.048(5) 0.050(5) 0.073(7) -0.002(5) 0.020(5) 0.011(4)
O30 0.067(4) 0.059(4) 0.042(3) -0.011(3) 0.039(3) -0.010(3)
O23 0.054(4) 0.044(3) 0.045(4) 0.005(3) 0.013(3) -0.007(3)
O20 0.058(4) 0.049(3) 0.043(4) 0.007(3) 0.019(3) -0.003(3)
O14 0.060(4) 0.047(3) 0.038(3) -0.001(3) 0.018(3) 0.002(3)
O24 0.045(3) 0.042(3) 0.052(3) 0.008(3) 0.014(3) -0.005(3)
O8 0.084(4) 0.053(4) 0.041(3) -0.007(3) 0.033(3) -0.006(3)
O26 0.053(4) 0.054(4) 0.053(4) 0.019(3) 0.016(3) -0.005(3)
O10 0.071(4) 0.043(3) 0.039(3) 0.001(3) 0.032(3) 0.008(3)
C2 0.042(5) 0.043(5) 0.041(5) 0.004(4) 0.022(4) -0.001(4)
O9 0.069(4) 0.049(3) 0.037(3) 0.005(3) 0.037(3) 0.012(3)
O15 0.096(5) 0.047(4) 0.032(3) 0.006(3) 0.020(3) 0.001(4)
O17 0.061(4) 0.069(4) 0.046(4) -0.002(3) 0.034(3) -0.001(3)
C85 0.064(6) 0.047(5) 0.083(7) 0.014(5) 0.045(5) 0.009(5)
O31 0.079(4) 0.061(4) 0.033(3) 0.002(3) 0.022(3) -0.014(3)
C63 0.049(5) 0.057(6) 0.056(6) 0.021(4) 0.012(4) -0.002(4)
C8 0.081(7) 0.079(7) 0.044(6) -0.001(5) 0.036(5) -0.025(6)
O4 0.056(4) 0.086(5) 0.034(4) 0.010(3) 0.025(3) -0.007(3)
O18 0.046(3) 0.054(3) 0.044(3) 0.004(3) 0.025(3) -0.002(3)
O11 0.065(4) 0.055(4) 0.036(3) -0.002(3) 0.012(3) -0.010(3)
C32 0.047(5) 0.053(6) 0.034(5) 0.000(4) 0.014(4) -0.005(4)
O32 0.074(4) 0.053(4) 0.038(3) 0.001(3) 0.034(3) -0.012(3)
C62 0.045(5) 0.041(5) 0.046(5) 0.005(4) 0.013(4) -0.005(4)
C23 0.053(5) 0.064(6) 0.040(5) 0.001(4) 0.025(4) 0.007(4)
O12 0.073(4) 0.051(4) 0.045(4) 0.002(3) 0.006(3) -0.004(3)
O27 0.060(4) 0.050(3) 0.038(3) 0.001(3) 0.009(3) -0.007(3)
C22 0.049(5) 0.043(5) 0.029(4) -0.003(4) 0.020(4) -0.002(4)
C5 0.044(5) 0.040(5) 0.039(5) 0.002(4) 0.022(4) 0.001(4)
O21 0.053(3) 0.050(3) 0.032(3) -0.004(3) 0.019(3) 0.004(3)
O16 0.077(4) 0.071(4) 0.033(3) -0.001(3) 0.029(3) -0.007(4)
C3 0.051(5) 0.052(5) 0.041(5) -0.003(4) 0.029(4) -0.003(4)
C73 0.086(8) 0.086(8) 0.094(8) -0.033(6) 0.071(7) -0.014(6)
C1 0.044(5) 0.050(5) 0.038(5) 0.011(4) 0.025(4) 0.002(4)
C29 0.212(18) 0.112(12) 0.088(11) -0.035(9) -0.017(11) 0.028(12)
C43 0.058(6) 0.050(5) 0.073(6) 0.012(5) 0.042(5) 0.010(4)
C12 0.045(5) 0.039(5) 0.067(7) 0.001(4) 0.035(5) -0.002(4)
C84 0.052(5) 0.044(5) 0.047(5) 0.003(4) 0.023(4) 0.006(4)
C58 0.063(6) 0.049(6) 0.069(6) 0.007(5) 0.016(5) -0.021(5)
C7 0.054(6) 0.065(6) 0.049(6) 0.009(5) 0.035(5) 0.002(5)
C42 0.053(6) 0.055(5) 0.047(5) 0.018(5) 0.031(5) 0.001(5)
C83 0.070(6) 0.054(5) 0.046(5) 0.009(4) 0.030(5) 0.009(5)
C67 0.068(6) 0.057(6) 0.035(5) 0.004(4) 0.013(5) -0.003(5)
C14 0.075(7) 0.115(9) 0.094(9) 0.012(7) 0.059(7) 0.028(7)
C18 0.251(19) 0.067(8) 0.120(11) -0.030(8) 0.131(12) -0.062(10)
C57 0.059(6) 0.029(5) 0.064(6) 0.004(4) 0.030(5) -0.004(4)
C17 0.068(6) 0.044(5) 0.057(6) 0.005(5) 0.041(5) 0.003(4)
C68 0.141(11) 0.075(8) 0.042(6) -0.015(5) 0.011(7) -0.035(7)
C27 0.055(6) 0.065(7) 0.042(6) -0.007(5) 0.006(5) -0.006(5)
C35 0.112(11) 0.167(14) 0.106(11) 0.043(10) 0.031(9) 0.091(11)
C4 0.040(5) 0.050(5) 0.046(5) 0.001(4) 0.015(4) -0.001(4)
C28 0.088(8) 0.074(8) 0.075(8) 0.006(6) -0.002(6) -0.016(6)
C24 0.068(6) 0.058(6) 0.052(6) 0.003(4) 0.035(5) 0.014(5)
C82 0.048(5) 0.040(5) 0.040(5) -0.001(4) 0.016(4) -0.003(4)
C72 0.058(6) 0.069(7) 0.042(5) -0.020(5) 0.033(4) -0.016(5)
C13 0.051(6) 0.068(6) 0.080(7) 0.014(5) 0.040(5) 0.012(5)
C44 0.075(7) 0.086(8) 0.116(10) -0.003(7) 0.065(7) 0.007(6)
C25 0.080(7) 0.089(7) 0.059(6) 0.015(5) 0.051(6) 0.016(6)
C66 0.054(6) 0.065(6) 0.062(6) 0.014(5) 0.018(5) 0.005(5)
C9 0.186(17) 0.28(2) 0.088(11) 0.096(13) -0.025(11) -0.155(17)
C10 0.117(9) 0.078(7) 0.074(7) 0.004(6) 0.056(7) -0.031(7)
C45 0.068(6) 0.073(7) 0.087(7) 0.014(6) 0.057(6) -0.003(5)
C34 0.087(8) 0.076(8) 0.146(12) -0.042(8) 0.065(8) 0.002(6)
C47 0.045(5) 0.062(6) 0.052(6) 0.016(5) 0.016(4) -0.004(4)
C77 0.073(7) 0.066(7) 0.042(6) 0.009(5) 0.035(5) -0.009(5)
C56 0.058(6) 0.063(6) 0.085(7) 0.006(5) 0.035(6) 0.009(5)
C52 0.051(5) 0.049(5) 0.045(6) -0.003(4) 0.020(5) 0.005(4)
C78 0.120(9) 0.071(7) 0.033(5) 0.014(5) 0.017(6) -0.011(6)
C53 0.070(7) 0.100(8) 0.054(6) -0.004(6) 0.023(5) 0.035(6)
C38 0.120(9) 0.077(7) 0.045(6) 0.008(5) 0.045(6) 0.014(7)
C79 0.067(7) 0.132(10) 0.042(6) 0.016(6) 0.011(5) -0.001(7)
C37 0.078(7) 0.051(6) 0.029(5) 0.007(4) 0.024(5) 0.017(5)
C64 0.060(6) 0.090(8) 0.055(6) 0.018(5) 0.012(5) -0.005(5)
C46 0.052(6) 0.100(8) 0.108(9) 0.046(7) 0.041(6) 0.018(6)
C40 0.131(12) 0.177(15) 0.072(8) -0.003(9) 0.063(8) -0.026(11)
C50 0.092(8) 0.067(7) 0.064(7) 0.017(5) 0.029(6) 0.022(6)
C65 0.074(7) 0.059(7) 0.109(9) 0.015(6) 0.036(7) 0.006(5)
C36 0.059(7) 0.066(7) 0.171(13) -0.010(7) 0.055(8) 0.009(6)
C26 0.075(7) 0.092(8) 0.068(7) -0.036(6) 0.038(6) 0.003(6)
C48 0.097(8) 0.059(6) 0.062(7) 0.023(5) 0.015(6) -0.023(6)
C41 0.153(12) 0.102(9) 0.035(6) -0.007(6) 0.014(7) 0.012(9)
C51 0.099(10) 0.199(17) 0.171(15) 0.133(14) 0.053(10) -0.008(11)
C16 0.054(7) 0.152(12) 0.112(10) 0.003(9) 0.038(7) -0.001(8)
C19 0.115(10) 0.063(7) 0.101(9) -0.034(7) 0.028(8) -0.011(7)
C15 0.109(10) 0.124(11) 0.118(11) 0.066(9) 0.072(9) 0.058(9)
C61 0.112(10) 0.118(11) 0.113(11) 0.026(9) 0.028(8) -0.064(9)
C80 0.125(11) 0.230(17) 0.036(6) -0.001(8) 0.039(7) -0.090(11)
C30 0.159(14) 0.111(11) 0.075(9) 0.026(8) -0.041(9) -0.043(10)
C39 0.39(3) 0.083(10) 0.039(7) 0.021(7) 0.050(12) -0.012(13)
C54 0.091(10) 0.093(10) 0.27(2) -0.117(13) 0.036(12) 0.000(8)
C59 0.144(12) 0.045(7) 0.196(16) -0.024(8) 0.076(12) -0.027(7)
C11 0.211(18) 0.128(13) 0.26(2) -0.009(13) 0.214(18) -0.020(12)
C31 0.079(9) 0.145(13) 0.120(12) 0.015(10) -0.006(8) -0.041(9)
C21 0.092(11) 0.110(12) 0.27(2) 0.006(14) 0.056(13) -0.006(9)
C71 0.195(17) 0.077(10) 0.124(13) -0.027(8) 0.043(12) 0.000(10)
C20 0.172(15) 0.090(10) 0.131(13) 0.048(9) -0.046(11) -0.070(10)
C76 0.130(13) 0.36(3) 0.087(11) -0.010(14) 0.086(10) 0.030(16)
C81 0.30(2) 0.104(12) 0.085(11) 0.049(9) -0.021(13) 0.005(14)
C49 0.44(3) 0.074(10) 0.095(11) 0.052(9) -0.063(16) -0.119(15)
C55 0.206(18) 0.49(4) 0.071(10) 0.059(15) 0.082(11) 0.25(2)
C75 0.220(19) 0.110(13) 0.54(4) -0.139(19) 0.30(2) -0.045(13)
C60 0.085(9) 0.099(10) 0.132(12) 0.042(9) -0.025(8) -0.052(8)
C69 0.20(2) 0.21(2) 0.114(14) -0.076(14) -0.051(14) -0.056(17)
C74 0.077(8) 0.119(11) 0.152(13) -0.014(10) 0.058(9) 0.007(8)
C1A 0.075(7) 0.059(6) 0.063(6) 0.009(5) 0.034(5) -0.003(5)
N100 0.091(6) 0.092(7) 0.071(6) 0.028(5) 0.052(5) 0.011(5)
C101 0.081(7) 0.052(6) 0.038(5) 0.002(4) 0.031(5) -0.010(5)
C1B 0.078(7) 0.046(5) 0.049(6) 0.001(4) 0.023(5) 0.000(5)
C1C 0.093(9) 0.102(9) 0.088(8) 0.028(7) 0.055(7) 0.010(7)
C106 0.109(9) 0.080(8) 0.092(9) 0.002(7) 0.050(8) 0.014(7)
C105 0.100(9) 0.105(10) 0.104(10) 0.023(8) 0.065(8) 0.022(8)
C70 0.57(4) 0.31(3) 0.075(11) -0.111(14) 0.176(18) -0.32(3)
Cr1B 0.107(9) 0.070(8) 0.027(5) 0.000(4) 0.051(5) -0.004(5)
Ni1B 0.100(5) 0.074(6) 0.031(4) 0.003(3) 0.047(3) -0.006(3)

loop_
_atom_type_symbol
_atom_type_description
_atom_type_scat_dispersion_real
_atom_type_scat_dispersion_imag
_atom_type_scat_source
C C 0.0044 0.0020 'International Tables Vol C Tables 4.2.6.8 and 6.1.1.4'
H H 0.0000 0.0000 'International Tables Vol C Tables 4.2.6.8 and 6.1.1.4'
Cr Cr 0.3493 0.7246 'International Tables Vol C Tables 4.2.6.8 and 6.1.1.4'
F F 0.0216 0.0125 'International Tables Vol C Tables 4.2.6.8 and 6.1.1.4'
N N 0.0081 0.0039 'International Tables Vol C Tables 4.2.6.8 and 6.1.1.4'
Ni Ni 0.3402 1.3137 'International Tables Vol C Tables 4.2.6.8 and 6.1.1.4'
O O 0.0141 0.0074 'International Tables Vol C Tables 4.2.6.8 and 6.1.1.4'
Rh Rh -0.9082 1.0951 'International Tables Vol C Tables 4.2.6.8 and 6.1.1.4'

loop_
_geom_angle_atom_site_label_1
_geom_angle_atom_site_label_2
_geom_angle_atom_site_label_3
_geom_angle
_geom_angle_site_symmetry_1
_geom_angle_site_symmetry_3
N1 Rh1 Rh1 177.62(16) . 2_655
O34 Rh1 Rh1 88.21(14) 2_655 2_655
O34 Rh1 N1 92.6(2) 2_655 .
O34 Rh1 O33 88.4(2) 2_655 .
O34 Rh1 O36 176.6(2) 2_655 2_655
O34 Rh1 O35 91.8(2) 2_655 .
O33 Rh1 Rh1 87.68(15) . 2_655
O33 Rh1 N1 94.6(2) . .
O33 Rh1 O35 175.7(2) . .
O36 Rh1 Rh1 88.37(15) 2_655 2_655
O36 Rh1 N1 90.9(2) 2_655 .
O36 Rh1 O33 91.2(2) 2_655 .
O36 Rh1 O35 88.4(2) 2_655 .
O35 Rh1 Rh1 87.99(15) . 2_655
O35 Rh1 N1 89.7(2) . .
F1 Ni1A F8 84.1(3) . .
F1 Ni1A O30 89.4(3) . .
O3 Ni1A F1 93.7(3) . .
O3 Ni1A F8 177.3(4) . .
O3 Ni1A O1 94.4(4) . .
O3 Ni1A O30 87.1(3) . .
O3 Ni1A O32 90.3(4) . .
O1 Ni1A F1 88.5(3) . .
O1 Ni1A F8 87.3(3) . .
O1 Ni1A O30 177.5(4) . .
O30 Ni1A F8 91.2(3) . .
O32 Ni1A F1 175.4(4) . .
O32 Ni1A F8 91.9(3) . .
O32 Ni1A O1 89.1(3) . .
O32 Ni1A O30 92.9(4) . .
F6 Cr5 O23 92.8(2) . .
F6 Cr5 O20 178.8(2) . .
F6 Cr5 O18 88.4(2) . .
F6 Cr5 O21 90.6(2) . .
F5 Cr5 F6 88.27(18) . .
F5 Cr5 O23 178.9(2) . .
F5 Cr5 O20 91.4(2) . .
F5 Cr5 O18 92.0(2) . .
F5 Cr5 O21 90.1(2) . .
O23 Cr5 O20 87.5(2) . .
O23 Cr5 O18 88.0(2) . .
O23 Cr5 O21 89.9(2) . .
O20 Cr5 O18 90.4(2) . .
O20 Cr5 O21 90.5(2) . .
O21 Cr5 O18 177.7(2) . .
F3 Cr3 F4 88.13(18) . .
F3 Cr3 O13 89.4(2) . .
F3 Cr3 O10 92.2(2) . .
F3 Cr3 O15 179.4(3) . .
F3 Cr3 O12 92.4(2) . .
F4 Cr3 O13 90.6(2) . .
F4 Cr3 O10 89.9(2) . .
F4 Cr3 O15 92.1(2) . .
F4 Cr3 O12 179.2(3) . .
O10 Cr3 O13 178.3(2) . .
O10 Cr3 O15 88.3(2) . .
O15 Cr3 O13 90.1(3) . .
O12 Cr3 O13 88.7(3) . .
O12 Cr3 O10 90.7(3) . .
O12 Cr3 O15 87.4(3) . .
F6 Cr6 F7 87.78(18) . .
F6 Cr6 O25 89.9(2) . .
F6 Cr6 O22 91.1(2) . .
F6 Cr6 O24 91.0(2) . .
F6 Cr6 O27 178.1(2) . .
F7 Cr6 O25 90.2(2) . .
F7 Cr6 O22 89.9(2) . .
F7 Cr6 O24 178.7(2) . .
F7 Cr6 O27 93.5(2) . .
O25 Cr6 O22 179.0(3) . .
O24 Cr6 O25 89.5(2) . .
O24 Cr6 O22 90.5(2) . .
O27 Cr6 O25 91.5(2) . .
O27 Cr6 O22 87.5(2) . .
O27 Cr6 O24 87.8(2) . .
F5 Cr4 O19 93.4(2) . .
F5 Cr4 O14 88.6(2) . .
F5 Cr4 O17 91.0(2) . .
F5 Cr4 O16 179.3(3) . .
F4 Cr4 F5 89.04(18) . .
F4 Cr4 O19 177.5(2) . .
F4 Cr4 O14 92.0(2) . .
F4 Cr4 O17 89.4(2) . .
F4 Cr4 O16 90.3(2) . .
O19 Cr4 O14 88.3(3) . .
O19 Cr4 O17 90.3(3) . .
O14 Cr4 O17 178.5(3) . .
O16 Cr4 O19 87.3(3) . .
O16 Cr4 O14 91.4(3) . .
O16 Cr4 O17 89.1(3) . .
F2 Cr2 F3 88.03(18) . .
F2 Cr2 O6 92.7(2) . .
F2 Cr2 O8 93.6(2) . .
F2 Cr2 O9 89.6(2) . .
F2 Cr2 O11 179.0(2) . .
F3 Cr2 O9 89.7(2) . .
F3 Cr2 O11 92.4(2) . .
O6 Cr2 F3 90.2(2) . .
O6 Cr2 O9 177.7(2) . .
O6 Cr2 O11 88.2(3) . .
O8 Cr2 F3 177.7(2) . .
O8 Cr2 O6 91.3(3) . .
O8 Cr2 O9 88.7(2) . .
O8 Cr2 O11 85.9(2) . .
O11 Cr2 O9 89.5(2) . .
F1 Cr1A F2 85.6(3) . .
F1 Cr1A O5 88.5(4) . .
F1 Cr1A O7 178.7(5) . .
F1 Cr1A O2 90.8(3) . .
O5 Cr1A F2 88.3(3) . .
O5 Cr1A O7 90.5(3) . .
O5 Cr1A O2 174.6(5) . .
O7 Cr1A F2 93.6(4) . .
O7 Cr1A O2 90.1(4) . .
O2 Cr1A F2 86.3(3) . .
O4 Cr1A F2 177.1(5) . .
O4 Cr1A F1 92.2(4) . .
O4 Cr1A O5 89.8(3) . .
O4 Cr1A O7 88.6(4) . .
O4 Cr1A O2 95.6(4) . .
F7 Cr7 O28 90.7(2) . .
F7 Cr7 O29 89.8(2) . .
F7 Cr7 O26 90.2(2) . .
F8 Cr7 F7 88.76(18) . .
F8 Cr7 O28 179.2(3) . .
F8 Cr7 O29 91.6(2) . .
F8 Cr7 O26 89.5(2) . .
F8 Cr7 O31 93.6(2) . .
O28 Cr7 O26 91.1(3) . .
O29 Cr7 O28 87.9(3) . .
O29 Cr7 O26 179.0(3) . .
O31 Cr7 F7 177.1(2) . .
O31 Cr7 O28 87.0(3) . .
O31 Cr7 O29 91.9(3) . .
O31 Cr7 O26 88.1(3) . .
Cr6 F6 Cr5 123.0(2) . .
Cr2 F2 Cr1A 120.9(3) . .
Cr2 F2 Ni1B 121.1(3) . .
Ni1B F2 Cr1A 0.3(4) . .
Cr4 F5 Cr5 122.6(2) . .
Cr1A F1 Ni1A 121.1(4) . .
Cr1B F1 Ni1A 0.2(4) . .
Cr1B F1 Cr1A 121.1(4) . .
Ni1B F1 Ni1A 121.7(4) . .
Ni1B F1 Cr1A 0.8(4) . .
Ni1B F1 Cr1B 121.7(4) . .
Cr3 F3 Cr2 123.1(2) . .
C5 N1 Rh1 120.4(5) . .
C4 N1 Rh1 120.3(5) . .
C4 N1 C5 118.4(7) . .
C82 O34 Rh1 119.3(5) . 2_655
C82 O33 Rh1 120.2(5) . .
Cr4 F4 Cr3 123.7(2) . .
C84 O36 Rh1 119.0(5) . 2_655
Cr6 F7 Cr7 123.2(2) . .
Cr7 F8 Ni1A 120.7(3) . .
Cr7 F8 Cr1B 121.3(3) . .
Cr1B F8 Ni1A 0.8(4) . .
C47 O19 Cr4 135.1(6) . .
C84 O35 Rh1 118.7(5) . .
Ni1A O3 Cr1B 0.9(4) . .
C7 O3 Ni1A 133.5(6) . .
C7 O3 Cr1B 132.7(6) . .
C62 O25 Cr6 130.0(5) . .
C12 O5 Cr1A 131.0(6) . .
C12 O5 Ni1B 130.6(6) . .
Ni1B O5 Cr1A 0.9(4) . .
C2 C6 H6 120.1 . .
C5 C6 H6 120.1 . .
C5 C6 C2 119.7(7) . .
C12 O6 Cr2 135.0(5) . .
Cr1A O7 Ni1B 0.8(4) . .
C17 O7 Cr1A 135.3(6) . .
C17 O7 Ni1B 134.5(6) . .
C52 O22 Cr6 136.3(5) . .
C67 O28 Cr7 131.7(6) . .
C32 O13 Cr3 130.2(6) . .
Cr1A O2 Ni1B 0.9(4) . .
C1 O2 Cr1A 131.7(6) . .
C1 O2 Ni1B 131.3(6) . .
C1 O1 Ni1A 131.2(5) . .
C1 O1 Cr1B 130.5(6) . .
Cr1B O1 Ni1A 0.8(4) . .
C72 O29 Cr7 128.5(6) . .
C32 C33 C34 108.7(8) . .
C35 C33 C32 105.9(8) . .
C35 C33 C34 107.5(10) . .
C36 C33 C32 112.1(8) . .
C36 C33 C35 114.0(10) . .
C36 C33 C34 108.5(9) . .
Ni1A O30 Cr1B 0.8(4) . .
C72 O30 Ni1A 134.7(6) . .
C72 O30 Cr1B 134.5(6) . .
C57 O23 Cr5 135.2(5) . .
C47 O20 Cr5 127.9(6) . .
C32 O14 Cr4 135.3(5) . .
C57 O24 Cr6 129.3(5) . .
C17 O8 Cr2 130.1(6) . .
C62 O26 Cr7 137.2(5) . .
C22 O10 Cr3 135.7(5) . .
C6 C2 C1 121.5(7) . .
C3 C2 C6 117.6(7) . .
C3 C2 C1 120.6(7) . .
C22 O9 Cr2 130.0(5) . .
C37 O15 Cr3 133.8(6) . .
C42 O17 Cr4 127.4(6) . .
H85A C85 H85B 109.5 . .
H85A C85 H85C 109.5 . .
H85B C85 H85C 109.5 . .
C84 C85 H85A 109.5 . .
C84 C85 H85B 109.5 . .
C84 C85 H85C 109.5 . .
C77 O31 Cr7 135.7(6) . .
C62 C63 C66 111.8(7) . .
C62 C63 C64 105.6(8) . .
C62 C63 C65 109.5(7) . .
C66 C63 C64 109.3(7) . .
C66 C63 C65 110.2(9) . .
C65 C63 C64 110.3(8) . .
C9 C8 C7 111.7(10) . .
C9 C8 C10 114.1(11) . .
C9 C8 C11 104.3(14) . .
C10 C8 C7 112.1(8) . .
C10 C8 C11 107.8(11) . .
C11 C8 C7 106.1(9) . .
Cr1A O4 Ni1B 0.4(4) . .
C7 O4 Cr1A 132.8(6) . .
C7 O4 Ni1B 132.6(6) . .
C42 O18 Cr5 135.8(5) . .
C27 O11 Cr2 135.6(6) . .
O13 C32 C33 118.1(8) . .
O13 C32 O14 124.9(8) . .
O14 C32 C33 116.9(8) . .
Ni1A O32 Cr1B 0.2(4) . .
C77 O32 Ni1A 127.3(6) . .
C77 O32 Cr1B 127.3(7) . .
O25 C62 O26 123.7(8) . .
O25 C62 C63 118.9(7) . .
O26 C62 C63 117.3(7) . .
C24 C23 C22 109.7(7) . .
C25 C23 C22 110.5(7) . .
C25 C23 C24 111.0(7) . .
C25 C23 C26 112.0(8) . .
C26 C23 C22 105.2(7) . .
C26 C23 C24 108.3(8) . .
C27 O12 Cr3 129.7(6) . .
C67 O27 Cr6 134.4(6) . .
O10 C22 C23 117.8(7) . .
O9 C22 O10 125.5(7) . .
O9 C22 C23 116.6(7) . .
N1 C5 C6 122.2(7) . .
N1 C5 H5 118.9 . .
C6 C5 H5 118.9 . .
C52 O21 Cr5 128.2(5) . .
C37 O16 Cr4 129.2(6) . .
C2 C3 H3 119.9 . .
C4 C3 C2 120.1(8) . .
C4 C3 H3 119.9 . .
C76 C73 C72 104.9(10) . .
C75 C73 C72 111.4(10) . .
C75 C73 C76 114.9(15) . .
C75 C73 C74 111.0(15) . .
C74 C73 C72 109.2(9) . .
C74 C73 C76 105.0(12) . .
O2 C1 O1 127.6(7) . .
O2 C1 C2 117.3(7) . .
O1 C1 C2 115.1(7) . .
H29A C29 H29B 109.5 . .
H29A C29 H29C 109.5 . .
H29B C29 H29C 109.5 . .
C28 C29 H29A 109.5 . .
C28 C29 H29B 109.5 . .
C28 C29 H29C 109.5 . .
C42 C43 C44 110.7(8) . .
C42 C43 C46 107.2(7) . .
C44 C43 C46 111.1(9) . .
C45 C43 C42 108.2(7) . .
C45 C43 C44 109.7(8) . .
C45 C43 C46 109.9(9) . .
O5 C12 O6 125.2(7) . .
O5 C12 C13 118.3(8) . .
O6 C12 C13 116.5(8) . .
O36 C84 C85 117.5(7) . .
O35 C84 O36 125.7(7) . .
O35 C84 C85 116.8(7) . .
C57 C58 C61 108.5(8) . .
C57 C58 C59 105.2(8) . .
C61 C58 C59 104.2(10) . .
C60 C58 C57 113.0(8) . .
C60 C58 C61 115.0(11) . .
C60 C58 C59 110.1(11) . .
O3 C7 C8 118.4(8) . .
O3 C7 O4 126.1(8) . .
O4 C7 C8 115.4(8) . .
O17 C42 O18 124.9(8) . .
O17 C42 C43 119.0(8) . .
O18 C42 C43 116.1(8) . .
H83A C83 H83B 109.5 . .
H83A C83 H83C 109.5 . .
H83B C83 H83C 109.5 . .
C82 C83 H83A 109.5 . .
C82 C83 H83B 109.5 . .
C82 C83 H83C 109.5 . .
O28 C67 O27 124.8(8) . .
O28 C67 C68 119.5(9) . .
O27 C67 C68 115.7(9) . .
H14A C14 H14B 109.5 . .
H14A C14 H14C 109.5 . .
H14B C14 H14C 109.5 . .
C13 C14 H14A 109.5 . .
C13 C14 H14B 109.5 . .
C13 C14 H14C 109.5 . .
C17 C18 C21 101.5(11) . .
C19 C18 C17 114.1(10) . .
C19 C18 C21 99.0(14) . .
C20 C18 C17 116.4(13) . .
C20 C18 C19 121.6(13) . .
C20 C18 C21 97.9(13) . .
O23 C57 C58 116.9(7) . .
O24 C57 O23 124.9(7) . .
O24 C57 C58 118.2(8) . .
O7 C17 O8 125.6(8) . .
O7 C17 C18 118.4(8) . .
O8 C17 C18 115.9(9) . .
C67 C68 C71 110.1(10) . .
C67 C68 C69 104.1(12) . .
C69 C68 C71 96.2(13) . .
C70 C68 C67 110.0(10) . .
C70 C68 C71 128.6(17) . .
C70 C68 C69 103.9(18) . .
O11 C27 O12 125.3(8) . .
O11 C27 C28 116.6(9) . .
O12 C27 C28 117.9(9) . .
C33 C35 H35A 109.5 . .
C33 C35 H35B 109.5 . .
C33 C35 H35C 109.5 . .
H35A C35 H35B 109.5 . .
H35A C35 H35C 109.5 . .
H35B C35 H35C 109.5 . .
N1 C4 C3 121.9(8) . .
N1 C4 H4 119.1 . .
C3 C4 H4 119.1 . .
C27 C28 C29 105.2(10) . .
C30 C28 C29 107.2(13) . .
C30 C28 C27 113.2(10) . .
C30 C28 C31 117.7(13) . .
C31 C28 C29 104.0(12) . .
C31 C28 C27 108.5(11) . .
C23 C24 H24A 109.5 . .
C23 C24 H24B 109.5 . .
C23 C24 H24C 109.5 . .
H24A C24 H24B 109.5 . .
H24A C24 H24C 109.5 . .
H24B C24 H24C 109.5 . .
O34 C82 C83 117.1(7) . .
O33 C82 O34 124.3(7) . .
O33 C82 C83 118.6(7) . .
O29 C72 C73 115.9(9) . .
O30 C72 O29 127.4(8) . .
O30 C72 C73 116.7(8) . .
C12 C13 C14 109.7(8) . .
C12 C13 C15 110.2(8) . .
C16 C13 C12 107.2(8) . .
C16 C13 C14 108.5(9) . .
C16 C13 C15 111.4(10) . .
C15 C13 C14 109.9(9) . .
C43 C44 H44A 109.5 . .
C43 C44 H44B 109.5 . .
C43 C44 H44C 109.5 . .
H44A C44 H44B 109.5 . .
H44A C44 H44C 109.5 . .
H44B C44 H44C 109.5 . .
C23 C25 H25A 109.5 . .
C23 C25 H25B 109.5 . .
C23 C25 H25C 109.5 . .
H25A C25 H25B 109.5 . .
H25A C25 H25C 109.5 . .
H25B C25 H25C 109.5 . .
C63 C66 H66A 109.5 . .
C63 C66 H66B 109.5 . .
C63 C66 H66C 109.5 . .
H66A C66 H66B 109.5 . .
H66A C66 H66C 109.5 . .
H66B C66 H66C 109.5 . .
C8 C9 H9A 109.5 . .
C8 C9 H9B 109.5 . .
C8 C9 H9C 109.5 . .
H9A C9 H9B 109.5 . .
H9A C9 H9C 109.5 . .
H9B C9 H9C 109.5 . .
C8 C10 H10A 109.5 . .
C8 C10 H10B 109.5 . .
C8 C10 H10C 109.5 . .
H10A C10 H10B 109.5 . .
H10A C10 H10C 109.5 . .
H10B C10 H10C 109.5 . .
C43 C45 H45A 109.5 . .
C43 C45 H45B 109.5 . .
C43 C45 H45C 109.5 . .
H45A C45 H45B 109.5 . .
H45A C45 H45C 109.5 . .
H45B C45 H45C 109.5 . .
C33 C34 H34A 109.5 . .
C33 C34 H34B 109.5 . .
C33 C34 H34C 109.5 . .
H34A C34 H34B 109.5 . .
H34A C34 H34C 109.5 . .
H34B C34 H34C 109.5 . .
O19 C47 O20 125.3(8) . .
O19 C47 C48 117.0(9) . .
O20 C47 C48 117.7(9) . .
O31 C77 C78 114.5(9) . .
O32 C77 O31 126.9(9) . .
O32 C77 C78 118.5(9) . .
H56A C56 H56B 109.5 . .
H56A C56 H56C 109.5 . .
H56B C56 H56C 109.5 . .
C53 C56 H56A 109.5 . .
C53 C56 H56B 109.5 . .
C53 C56 H56C 109.5 . .
O22 C52 C53 117.0(8) . .
O21 C52 O22 125.3(8) . .
O21 C52 C53 117.4(8) . .
C77 C78 C80 104.8(10) . .
C79 C78 C77 110.4(8) . .
C79 C78 C80 108.8(9) . .
C79 C78 C81 111.5(13) . .
C81 C78 C77 109.9(10) . .
C81 C78 C80 111.3(12) . .
C56 C53 C52 110.8(8) . .
C56 C53 C54 106.1(10) . .
C52 C53 C54 103.8(9) . .
C55 C53 C56 112.3(12) . .
C55 C53 C52 110.1(10) . .
C55 C53 C54 113.4(15) . .
C40 C38 C37 104.1(9) . .
C41 C38 C37 110.7(9) . .
C41 C38 C40 106.2(10) . .
C39 C38 C37 108.6(9) . .
C39 C38 C40 118.4(14) . .
C39 C38 C41 108.8(11) . .
C78 C79 H79A 109.5 . .
C78 C79 H79B 109.5 . .
C78 C79 H79C 109.5 . .
H79A C79 H79B 109.5 . .
H79A C79 H79C 109.5 . .
H79B C79 H79C 109.5 . .
O15 C37 C38 117.7(9) . .
O16 C37 O15 126.7(8) . .
O16 C37 C38 115.6(9) . .
C63 C64 H64A 109.5 . .
C63 C64 H64B 109.5 . .
C63 C64 H64C 109.5 . .
H64A C64 H64B 109.5 . .
H64A C64 H64C 109.5 . .
H64B C64 H64C 109.5 . .
C43 C46 H46A 109.5 . .
C43 C46 H46B 109.5 . .
C43 C46 H46C 109.5 . .
H46A C46 H46B 109.5 . .
H46A C46 H46C 109.5 . .
H46B C46 H46C 109.5 . .
C38 C40 H40A 109.5 . .
C38 C40 H40B 109.5 . .
C38 C40 H40C 109.5 . .
H40A C40 H40B 109.5 . .
H40A C40 H40C 109.5 . .
H40B C40 H40C 109.5 . .
H50A C50 H50B 109.5 . .
H50A C50 H50C 109.5 . .
H50B C50 H50C 109.5 . .
C48 C50 H50A 109.5 . .
C48 C50 H50B 109.5 . .
C48 C50 H50C 109.5 . .
C63 C65 H65A 109.5 . .
C63 C65 H65B 109.5 . .
C63 C65 H65C 109.5 . .
H65A C65 H65B 109.5 . .
H65A C65 H65C 109.5 . .
H65B C65 H65C 109.5 . .
C33 C36 H36A 109.5 . .
C33 C36 H36B 109.5 . .
C33 C36 H36C 109.5 . .
H36A C36 H36B 109.5 . .
H36A C36 H36C 109.5 . .
H36B C36 H36C 109.5 . .
C23 C26 H26A 109.5 . .
C23 C26 H26B 109.5 . .
C23 C26 H26C 109.5 . .
H26A C26 H26B 109.5 . .
H26A C26 H26C 109.5 . .
H26B C26 H26C 109.5 . .
C47 C48 C51 105.6(10) . .
C50 C48 C47 108.6(8) . .
C50 C48 C51 106.0(9) . .
C49 C48 C47 110.9(9) . .
C49 C48 C50 113.2(13) . .
C49 C48 C51 112.1(14) . .
C38 C41 H41A 109.5 . .
C38 C41 H41B 109.5 . .
C38 C41 H41C 109.5 . .
H41A C41 H41B 109.5 . .
H41A C41 H41C 109.5 . .
H41B C41 H41C 109.5 . .
C48 C51 H51A 109.5 . .
C48 C51 H51B 109.5 . .
C48 C51 H51C 109.5 . .
H51A C51 H51B 109.5 . .
H51A C51 H51C 109.5 . .
H51B C51 H51C 109.5 . .
C13 C16 H16A 109.5 . .
C13 C16 H16B 109.5 . .
C13 C16 H16C 109.5 . .
H16A C16 H16B 109.5 . .
H16A C16 H16C 109.5 . .
H16B C16 H16C 109.5 . .
C18 C19 H19A 109.5 . .
C18 C19 H19B 109.5 . .
C18 C19 H19C 109.5 . .
H19A C19 H19B 109.5 . .
H19A C19 H19C 109.5 . .
H19B C19 H19C 109.5 . .
C13 C15 H15A 109.5 . .
C13 C15 H15B 109.5 . .
C13 C15 H15C 109.5 . .
H15A C15 H15B 109.5 . .
H15A C15 H15C 109.5 . .
H15B C15 H15C 109.5 . .
C58 C61 H61A 109.5 . .
C58 C61 H61B 109.5 . .
C58 C61 H61C 109.5 . .
H61A C61 H61B 109.5 . .
H61A C61 H61C 109.5 . .
H61B C61 H61C 109.5 . .
C78 C80 H80A 109.5 . .
C78 C80 H80B 109.5 . .
C78 C80 H80C 109.5 . .
H80A C80 H80B 109.5 . .
H80A C80 H80C 109.5 . .
H80B C80 H80C 109.5 . .
C28 C30 H30A 109.5 . .
C28 C30 H30B 109.5 . .
C28 C30 H30C 109.5 . .
H30A C30 H30B 109.5 . .
H30A C30 H30C 109.5 . .
H30B C30 H30C 109.5 . .
C38 C39 H39A 109.5 . .
C38 C39 H39B 109.5 . .
C38 C39 H39C 109.5 . .
H39A C39 H39B 109.5 . .
H39A C39 H39C 109.5 . .
H39B C39 H39C 109.5 . .
C53 C54 H54A 109.5 . .
C53 C54 H54B 109.5 . .
C53 C54 H54C 109.5 . .
H54A C54 H54B 109.5 . .
H54A C54 H54C 109.5 . .
H54B C54 H54C 109.5 . .
C58 C59 H59A 109.5 . .
C58 C59 H59B 109.5 . .
C58 C59 H59C 109.5 . .
H59A C59 H59B 109.5 . .
H59A C59 H59C 109.5 . .
H59B C59 H59C 109.5 . .
C8 C11 H11A 109.5 . .
C8 C11 H11B 109.5 . .
C8 C11 H11C 109.5 . .
H11A C11 H11B 109.5 . .
H11A C11 H11C 109.5 . .
H11B C11 H11C 109.5 . .
C28 C31 H31A 109.5 . .
C28 C31 H31B 109.5 . .
C28 C31 H31C 109.5 . .
H31A C31 H31B 109.5 . .
H31A C31 H31C 109.5 . .
H31B C31 H31C 109.5 . .
C18 C21 H21A 109.5 . .
C18 C21 H21B 109.5 . .
C18 C21 H21C 109.5 . .
H21A C21 H21B 109.5 . .
H21A C21 H21C 109.5 . .
H21B C21 H21C 109.5 . .
C68 C71 H71A 109.5 . .
C68 C71 H71B 109.5 . .
C68 C71 H71C 109.5 . .
H71A C71 H71B 109.5 . .
H71A C71 H71C 109.5 . .
H71B C71 H71C 109.5 . .
C18 C20 H20A 109.5 . .
C18 C20 H20B 109.5 . .
C18 C20 H20C 109.5 . .
H20A C20 H20B 109.5 . .
H20A C20 H20C 109.5 . .
H20B C20 H20C 109.5 . .
C73 C76 H76A 109.5 . .
C73 C76 H76B 109.5 . .
C73 C76 H76C 109.5 . .
H76A C76 H76B 109.5 . .
H76A C76 H76C 109.5 . .
H76B C76 H76C 109.5 . .
C78 C81 H81A 109.5 . .
C78 C81 H81B 109.5 . .
C78 C81 H81C 109.5 . .
H81A C81 H81B 109.5 . .
H81A C81 H81C 109.5 . .
H81B C81 H81C 109.5 . .
C48 C49 H49A 109.5 . .
C48 C49 H49B 109.5 . .
C48 C49 H49C 109.5 . .
H49A C49 H49B 109.5 . .
H49A C49 H49C 109.5 . .
H49B C49 H49C 109.5 . .
C53 C55 H55A 109.5 . .
C53 C55 H55B 109.5 . .
C53 C55 H55C 109.5 . .
H55A C55 H55B 109.5 . .
H55A C55 H55C 109.5 . .
H55B C55 H55C 109.5 . .
C73 C75 H75A 109.5 . .
C73 C75 H75B 109.5 . .
C73 C75 H75C 109.5 . .
H75A C75 H75B 109.5 . .
H75A C75 H75C 109.5 . .
H75B C75 H75C 109.5 . .
C58 C60 H60A 109.5 . .
C58 C60 H60B 109.5 . .
C58 C60 H60C 109.5 . .
H60A C60 H60B 109.5 . .
H60A C60 H60C 109.5 . .
H60B C60 H60C 109.5 . .
C68 C69 H69A 109.5 . .
C68 C69 H69B 109.5 . .
C68 C69 H69C 109.5 . .
H69A C69 H69B 109.5 . .
H69A C69 H69C 109.5 . .
H69B C69 H69C 109.5 . .
C73 C74 H74A 109.5 . .
C73 C74 H74B 109.5 . .
C73 C74 H74C 109.5 . .
H74A C74 H74B 109.5 . .
H74A C74 H74C 109.5 . .
H74B C74 H74C 109.5 . .
H1AA C1A H1AB 109.5 . .
H1AA C1A H1AC 109.5 . .
H1AB C1A H1AC 109.5 . .
C1C C1A H1AA 109.5 . .
C1C C1A H1AB 109.5 . .
C1C C1A H1AC 109.5 . .
H10D N100 H10E 106.8 . .
C101 N100 H10D 107.0 . .
C101 N100 H10E 107.0 . .
C101 N100 C1B 121.2(8) . .
C1B N100 H10D 107.0 . .
C1B N100 H10E 107.0 . .
N100 C101 H10F 108.0 . .
N100 C101 H10G 108.0 . .
N100 C101 C1C 117.2(8) . .
H10F C101 H10G 107.3 . .
C1C C101 H10F 108.0 . .
C1C C101 H10G 108.0 . .
N100 C1B H1BA 107.9 . .
N100 C1B H1BB 107.9 . .
N100 C1B C105 117.8(8) . .
H1BA C1B H1BB 107.2 . .
C105 C1B H1BA 107.9 . .
C105 C1B H1BB 107.9 . .
C1A C1C H1CA 108.2 . .
C1A C1C H1CB 108.2 . .
C101 C1C C1A 116.4(9) . .
C101 C1C H1CA 108.2 . .
C101 C1C H1CB 108.2 . .
H1CA C1C H1CB 107.4 . .
H10H C106 H10I 109.5 . .
H10H C106 H10J 109.5 . .
H10I C106 H10J 109.5 . .
C105 C106 H10H 109.5 . .
C105 C106 H10I 109.5 . .
C105 C106 H10J 109.5 . .
C1B C105 C106 116.5(10) . .
C1B C105 H10K 108.2 . .
C1B C105 H10L 108.2 . .
C106 C105 H10K 108.2 . .
C106 C105 H10L 108.2 . .
H10K C105 H10L 107.3 . .
C68 C70 H70A 109.5 . .
C68 C70 H70B 109.5 . .
C68 C70 H70C 109.5 . .
H70A C70 H70B 109.5 . .
H70A C70 H70C 109.5 . .
H70B C70 H70C 109.5 . .
F1 Cr1B F8 85.0(4) . .
F1 Cr1B O3 94.5(4) . .
F1 Cr1B O1 89.5(4) . .
F1 Cr1B O30 90.1(4) . .
F1 Cr1B O32 175.8(5) . .
F8 Cr1B O32 91.2(4) . .
O3 Cr1B F8 178.0(5) . .
O3 Cr1B O1 94.4(5) . .
O3 Cr1B O30 86.8(4) . .
O3 Cr1B O32 89.3(4) . .
O1 Cr1B F8 87.6(4) . .
O1 Cr1B O30 178.8(6) . .
O1 Cr1B O32 88.4(4) . .
O30 Cr1B F8 91.2(4) . .
O30 Cr1B O32 91.9(4) . .
F2 Ni1B O7 94.1(3) . .
F2 Ni1B O2 86.9(3) . .
F1 Ni1B F2 86.7(3) . .
F1 Ni1B O5 89.0(4) . .
F1 Ni1B O7 179.0(4) . .
F1 Ni1B O2 91.0(3) . .
F1 Ni1B O4 91.7(3) . .
O5 Ni1B F2 89.3(3) . .
O5 Ni1B O7 90.4(4) . .
O5 Ni1B O2 176.2(4) . .
O7 Ni1B O2 89.7(4) . .
O4 Ni1B F2 177.8(5) . .
O4 Ni1B O5 89.2(3) . .
O4 Ni1B O7 87.5(4) . .
O4 Ni1B O2 94.6(4) . .

loop_
_geom_bond_atom_site_label_1
_geom_bond_atom_site_label_2
_geom_bond_distance
_geom_bond_site_symmetry_2
Rh1 Rh1 2.4036(12) 2_655
Rh1 N1 2.223(6) .
Rh1 O34 2.028(5) 2_655
Rh1 O33 2.037(5) .
Rh1 O36 2.029(5) 2_655
Rh1 O35 2.047(5) .
Ni1A F1 1.986(7) .
Ni1A F8 2.009(7) .
Ni1A O3 1.967(8) .
Ni1A O1 1.984(8) .
Ni1A O30 1.988(8) .
Ni1A O32 1.978(8) .
Cr5 F6 1.930(4) .
Cr5 F5 1.922(4) .
Cr5 O23 1.932(6) .
Cr5 O20 1.953(6) .
Cr5 O18 1.963(5) .
Cr5 O21 1.955(5) .
Cr3 F3 1.915(4) .
Cr3 F4 1.924(4) .
Cr3 O13 1.963(6) .
Cr3 O10 1.954(5) .
Cr3 O15 1.959(6) .
Cr3 O12 1.953(6) .
Cr6 F6 1.924(4) .
Cr6 F7 1.931(4) .
Cr6 O25 1.959(6) .
Cr6 O22 1.963(6) .
Cr6 O24 1.955(5) .
Cr6 O27 1.951(6) .
Cr4 F5 1.919(4) .
Cr4 F4 1.914(4) .
Cr4 O19 1.946(6) .
Cr4 O14 1.966(6) .
Cr4 O17 1.967(6) .
Cr4 O16 1.945(6) .
Cr2 F2 1.901(4) .
Cr2 F3 1.944(4) .
Cr2 O6 1.943(5) .
Cr2 O8 1.934(6) .
Cr2 O9 1.969(5) .
Cr2 O11 1.956(6) .
Cr1A F2 2.019(8) .
Cr1A F1 1.969(9) .
Cr1A O5 1.981(8) .
Cr1A O7 1.986(10) .
Cr1A O2 1.996(7) .
Cr1A O4 1.936(9) .
Cr7 F7 1.937(4) .
Cr7 F8 1.905(4) .
Cr7 O28 1.957(6) .
Cr7 O29 1.950(6) .
Cr7 O26 1.970(6) .
Cr7 O31 1.925(6) .
F2 Ni1B 1.991(7) .
F1 Cr1B 1.957(9) .
F1 Ni1B 1.956(8) .
N1 C5 1.347(10) .
N1 C4 1.347(10) .
O34 Rh1 2.028(5) 2_655
O34 C82 1.295(9) .
O33 C82 1.259(9) .
O36 Rh1 2.029(5) 2_655
O36 C84 1.281(9) .
F8 Cr1B 2.003(10) .
O19 C47 1.250(11) .
O35 C84 1.275(10) .
O3 C7 1.261(10) .
O3 Cr1B 1.972(10) .
O25 C62 1.261(9) .
O5 C12 1.240(10) .
O5 Ni1B 1.974(9) .
C6 H6 0.9500 .
C6 C2 1.393(11) .
C6 C5 1.366(11) .
O6 C12 1.296(10) .
O7 C17 1.235(10) .
O7 Ni1B 1.998(10) .
O22 C52 1.268(10) .
O28 C67 1.238(11) .
O13 C32 1.247(10) .
O2 C1 1.246(9) .
O2 Ni1B 2.000(9) .
O1 C1 1.259(10) .
O1 Cr1B 1.978(10) .
O29 C72 1.265(10) .
C33 C32 1.522(12) .
C33 C35 1.507(16) .
C33 C34 1.552(14) .
C33 C36 1.485(14) .
O30 C72 1.239(11) .
O30 Cr1B 1.993(10) .
O23 C57 1.265(10) .
O20 C47 1.276(11) .
O14 C32 1.262(10) .
O24 C57 1.259(10) .
O8 C17 1.270(10) .
O26 C62 1.272(10) .
O10 C22 1.257(9) .
C2 C3 1.381(11) .
C2 C1 1.519(11) .
O9 C22 1.250(9) .
O15 C37 1.253(11) .
O17 C42 1.271(10) .
C85 H85A 0.9800 .
C85 H85B 0.9800 .
C85 H85C 0.9800 .
C85 C84 1.493(12) .
O31 C77 1.275(11) .
C63 C62 1.510(12) .
C63 C66 1.535(13) .
C63 C64 1.551(13) .
C63 C65 1.544(13) .
C8 C7 1.516(12) .
C8 C9 1.461(17) .
C8 C10 1.513(14) .
C8 C11 1.514(17) .
O4 C7 1.267(10) .
O4 Ni1B 1.964(8) .
O18 C42 1.273(10) .
O11 C27 1.258(11) .
O32 C77 1.247(11) .
O32 Cr1B 2.007(10) .
C23 C22 1.541(11) .
C23 C24 1.531(12) .
C23 C25 1.523(12) .
C23 C26 1.530(13) .
O12 C27 1.264(11) .
O27 C67 1.278(10) .
C5 H5 0.9500 .
O21 C52 1.250(10) .
O16 C37 1.247(11) .
C3 H3 0.9500 .
C3 C4 1.371(11) .
C73 C72 1.575(13) .
C73 C76 1.54(2) .
C73 C75 1.448(19) .
C73 C74 1.463(16) .
C29 H29A 0.9800 .
C29 H29B 0.9800 .
C29 H29C 0.9800 .
C29 C28 1.614(19) .
C43 C42 1.515(12) .
C43 C44 1.529(14) .
C43 C45 1.514(12) .
C43 C46 1.544(14) .
C12 C13 1.509(12) .
C58 C57 1.528(12) .
C58 C61 1.539(16) .
C58 C59 1.566(16) .
C58 C60 1.443(14) .
C83 H83A 0.9800 .
C83 H83B 0.9800 .
C83 H83C 0.9800 .
C83 C82 1.489(11) .
C67 C68 1.525(14) .
C14 H14A 0.9800 .
C14 H14B 0.9800 .
C14 H14C 0.9800 .
C14 C13 1.557(14) .
C18 C17 1.518(15) .
C18 C19 1.457(17) .
C18 C21 1.76(2) .
C18 C20 1.362(18) .
C68 C71 1.552(17) .
C68 C69 1.54(2) .
C68 C70 1.426(19) .
C27 C28 1.530(14) .
C35 H35A 0.9800 .
C35 H35B 0.9800 .
C35 H35C 0.9800 .
C4 H4 0.9500 .
C28 C30 1.443(16) .
C28 C31 1.478(18) .
C24 H24A 0.9800 .
C24 H24B 0.9800 .
C24 H24C 0.9800 .
C13 C16 1.487(16) .
C13 C15 1.545(14) .
C44 H44A 0.9800 .
C44 H44B 0.9800 .
C44 H44C 0.9800 .
C25 H25A 0.9800 .
C25 H25B 0.9800 .
C25 H25C 0.9800 .
C66 H66A 0.9800 .
C66 H66B 0.9800 .
C66 H66C 0.9800 .
C9 H9A 0.9800 .
C9 H9B 0.9800 .
C9 H9C 0.9800 .
C10 H10A 0.9800 .
C10 H10B 0.9800 .
C10 H10C 0.9800 .
C45 H45A 0.9800 .
C45 H45B 0.9800 .
C45 H45C 0.9800 .
C34 H34A 0.9800 .
C34 H34B 0.9800 .
C34 H34C 0.9800 .
C47 C48 1.527(13) .
C77 C78 1.538(13) .
C56 H56A 0.9800 .
C56 H56B 0.9800 .
C56 H56C 0.9800 .
C56 C53 1.492(14) .
C52 C53 1.539(13) .
C78 C79 1.512(15) .
C78 C80 1.559(17) .
C78 C81 1.522(18) .
C53 C54 1.57(2) .
C53 C55 1.469(18) .
C38 C37 1.554(12) .
C38 C40 1.538(17) .
C38 C41 1.533(16) .
C38 C39 1.459(17) .
C79 H79A 0.9800 .
C79 H79B 0.9800 .
C79 H79C 0.9800 .
C64 H64A 0.9800 .
C64 H64B 0.9800 .
C64 H64C 0.9800 .
C46 H46A 0.9800 .
C46 H46B 0.9800 .
C46 H46C 0.9800 .
C40 H40A 0.9800 .
C40 H40B 0.9800 .
C40 H40C 0.9800 .
C50 H50A 0.9800 .
C50 H50B 0.9800 .
C50 H50C 0.9800 .
C50 C48 1.480(14) .
C65 H65A 0.9800 .
C65 H65B 0.9800 .
C65 H65C 0.9800 .
C36 H36A 0.9800 .
C36 H36B 0.9800 .
C36 H36C 0.9800 .
C26 H26A 0.9800 .
C26 H26B 0.9800 .
C26 H26C 0.9800 .
C48 C51 1.57(2) .
C48 C49 1.454(18) .
C41 H41A 0.9800 .
C41 H41B 0.9800 .
C41 H41C 0.9800 .
C51 H51A 0.9800 .
C51 H51B 0.9800 .
C51 H51C 0.9800 .
C16 H16A 0.9800 .
C16 H16B 0.9800 .
C16 H16C 0.9800 .
C19 H19A 0.9800 .
C19 H19B 0.9800 .
C19 H19C 0.9800 .
C15 H15A 0.9800 .
C15 H15B 0.9800 .
C15 H15C 0.9800 .
C61 H61A 0.9800 .
C61 H61B 0.9800 .
C61 H61C 0.9800 .
C80 H80A 0.9800 .
C80 H80B 0.9800 .
C80 H80C 0.9800 .
C30 H30A 0.9800 .
C30 H30B 0.9800 .
C30 H30C 0.9800 .
C39 H39A 0.9800 .
C39 H39B 0.9800 .
C39 H39C 0.9800 .
C54 H54A 0.9800 .
C54 H54B 0.9800 .
C54 H54C 0.9800 .
C59 H59A 0.9800 .
C59 H59B 0.9800 .
C59 H59C 0.9800 .
C11 H11A 0.9800 .
C11 H11B 0.9800 .
C11 H11C 0.9800 .
C31 H31A 0.9800 .
C31 H31B 0.9800 .
C31 H31C 0.9800 .
C21 H21A 0.9800 .
C21 H21B 0.9800 .
C21 H21C 0.9800 .
C71 H71A 0.9800 .
C71 H71B 0.9800 .
C71 H71C 0.9800 .
C20 H20A 0.9800 .
C20 H20B 0.9800 .
C20 H20C 0.9800 .
C76 H76A 0.9800 .
C76 H76B 0.9800 .
C76 H76C 0.9800 .
C81 H81A 0.9800 .
C81 H81B 0.9800 .
C81 H81C 0.9800 .
C49 H49A 0.9800 .
C49 H49B 0.9800 .
C49 H49C 0.9800 .
C55 H55A 0.9800 .
C55 H55B 0.9800 .
C55 H55C 0.9800 .
C75 H75A 0.9800 .
C75 H75B 0.9800 .
C75 H75C 0.9800 .
C60 H60A 0.9800 .
C60 H60B 0.9800 .
C60 H60C 0.9800 .
C69 H69A 0.9800 .
C69 H69B 0.9800 .
C69 H69C 0.9800 .
C74 H74A 0.9800 .
C74 H74B 0.9800 .
C74 H74C 0.9800 .
C1A H1AA 0.9800 .
C1A H1AB 0.9800 .
C1A H1AC 0.9800 .
C1A C1C 1.496(14) .
N100 H10D 0.9200 .
N100 H10E 0.9200 .
N100 C101 1.429(12) .
N100 C1B 1.444(12) .
C101 H10F 0.9900 .
C101 H10G 0.9900 .
C101 C1C 1.470(14) .
C1B H1BA 0.9900 .
C1B H1BB 0.9900 .
C1B C105 1.456(14) .
C1C H1CA 0.9900 .
C1C H1CB 0.9900 .
C106 H10H 0.9800 .
C106 H10I 0.9800 .
C106 H10J 0.9800 .
C106 C105 1.485(15) .
C105 H10K 0.9900 .
C105 H10L 0.9900 .
C70 H70A 0.9800 .
C70 H70B 0.9800 .
C70 H70C 0.9800 .

loop_
_geom_torsion_atom_site_label_1
_geom_torsion_atom_site_label_2
_geom_torsion_atom_site_label_3
_geom_torsion_atom_site_label_4
_geom_torsion
_geom_torsion_site_symmetry_1
Rh1 Rh1 N1 C5 81(4) 2_655
Rh1 Rh1 N1 C4 -89(4) 2_655
Rh1 Rh1 O33 C82 -5.0(5) 2_655
Rh1 Rh1 O35 C84 -3.5(6) 2_655
Rh1 N1 C5 C6 -167.8(6) .
Rh1 N1 C4 C3 168.4(6) .
Rh1 O34 C82 O33 -6.4(10) 2_655
Rh1 O34 C82 C83 170.4(5) 2_655
Rh1 O33 C82 O34 8.1(10) .
Rh1 O33 C82 C83 -168.7(6) .
Rh1 O36 C84 O35 -5.5(11) 2_655
Rh1 O36 C84 C85 174.3(6) 2_655
Rh1 O35 C84 O36 6.4(11) .
Rh1 O35 C84 C85 -173.4(6) .
Ni1A F1 Cr1B F8 -120(100) .
Ni1A F1 Cr1B O3 58(100) .
Ni1A F1 Cr1B O1 153(100) .
Ni1A F1 Cr1B O30 -29(100) .
Ni1A F1 Cr1B O32 -147(100) .
Ni1A F1 Ni1B F2 -132.8(3) .
Ni1A F1 Ni1B O5 137.9(3) .
Ni1A F1 Ni1B O7 87(37) .
Ni1A F1 Ni1B O2 -46.0(4) .
Ni1A F1 Ni1B O4 48.7(4) .
Ni1A F8 Cr1B F1 170(100) .
Ni1A F8 Cr1B O3 95(34) .
Ni1A F8 Cr1B O1 -100(29) .
Ni1A F8 Cr1B O30 80(29) .
Ni1A F8 Cr1B O32 -11(29) .
Ni1A O3 C7 C8 -153.8(7) .
Ni1A O3 C7 O4 22.7(14) .
Ni1A O3 Cr1B F1 -171(100) .
Ni1A O3 Cr1B F8 -95(34) .
Ni1A O3 Cr1B O1 100(29) .
Ni1A O3 Cr1B O30 -81(29) .
Ni1A O3 Cr1B O32 11(29) .
Ni1A O1 C1 O2 -10.2(12) .
Ni1A O1 C1 C2 168.1(5) .
Ni1A O1 Cr1B F1 -175(100) .
Ni1A O1 Cr1B F8 100(30) .
Ni1A O1 Cr1B O3 -80(30) .
Ni1A O1 Cr1B O30 116(50) .
Ni1A O1 Cr1B O32 9(30) .
Ni1A O30 C72 O29 -14.3(15) .
Ni1A O30 C72 C73 167.3(7) .
Ni1A O30 Cr1B F1 175(100) .
Ni1A O30 Cr1B F8 -100(30) .
Ni1A O30 Cr1B O3 80(29) .
Ni1A O30 Cr1B O1 -116(50) .
Ni1A O30 Cr1B O32 -9(29) .
Ni1A O32 C77 O31 -7.8(13) .
Ni1A O32 C77 C78 169.5(7) .
Ni1A O32 Cr1B F1 156(100) .
Ni1A O32 Cr1B F8 129(100) .
Ni1A O32 Cr1B O3 -49(100) .
Ni1A O32 Cr1B O1 -144(100) .
Ni1A O32 Cr1B O30 38(100) .
Cr5 O23 C57 O24 -21.8(14) .
Cr5 O23 C57 C58 160.6(6) .
Cr5 O20 C47 O19 17.9(13) .
Cr5 O20 C47 C48 -161.8(7) .
Cr5 O18 C42 O17 15.1(13) .
Cr5 O18 C42 C43 -164.3(5) .
Cr5 O21 C52 O22 -18.4(12) .
Cr5 O21 C52 C53 155.5(7) .
Cr3 O13 C32 C33 165.5(6) .
Cr3 O13 C32 O14 -11.9(12) .
Cr3 O10 C22 O9 7.2(13) .
Cr3 O10 C22 C23 -176.4(5) .
Cr3 O15 C37 O16 -17.8(14) .
Cr3 O15 C37 C38 164.6(6) .
Cr3 O12 C27 O11 9.2(15) .
Cr3 O12 C27 C28 -167.2(8) .
Cr6 O25 C62 O26 13.1(12) .
Cr6 O25 C62 C63 -163.2(6) .
Cr6 O22 C52 O21 -12.9(14) .
Cr6 O22 C52 C53 173.2(7) .
Cr6 O24 C57 O23 -12.5(13) .
Cr6 O24 C57 C58 165.1(6) .
Cr6 O27 C67 O28 16.4(15) .
Cr6 O27 C67 C68 -162.9(8) .
Cr4 O19 C47 O20 16.6(14) .
Cr4 O19 C47 C48 -163.8(7) .
Cr4 O14 C32 O13 -18.0(13) .
Cr4 O14 C32 C33 164.5(6) .
Cr4 O17 C42 O18 17.9(12) .
Cr4 O17 C42 C43 -162.6(5) .
Cr4 O16 C37 O15 -14.2(14) .
Cr4 O16 C37 C38 163.5(6) .
Cr2 F2 Ni1B F1 -145.3(3) .
Cr2 F2 Ni1B O5 -56.2(4) .
Cr2 F2 Ni1B O7 34.1(4) .
Cr2 F2 Ni1B O2 123.6(3) .
Cr2 F2 Ni1B O4 -102(12) .
Cr2 O6 C12 O5 -13.2(13) .
Cr2 O6 C12 C13 167.7(6) .
Cr2 O8 C17 O7 -24.9(14) .
Cr2 O8 C17 C18 152.2(10) .
Cr2 O9 C22 O10 19.7(12) .
Cr2 O9 C22 C23 -156.8(5) .
Cr2 O11 C27 O12 19.7(16) .
Cr2 O11 C27 C28 -163.9(8) .
Cr1A F2 Ni1B F1 152(100) .
Cr1A F2 Ni1B O5 -119(54) .
Cr1A F2 Ni1B O7 -29(53) .
Cr1A F2 Ni1B O2 61(54) .
Cr1A F2 Ni1B O4 -165(100) .
Cr1A F1 Cr1B F8 144.5(4) .
Cr1A F1 Cr1B O3 -37.4(5) .
Cr1A F1 Cr1B O1 56.9(5) .
Cr1A F1 Cr1B O30 -124.2(4) .
Cr1A F1 Cr1B O32 117(8) .
Cr1A F1 Ni1B F2 -169(100) .
Cr1A F1 Ni1B O5 102(24) .
Cr1A F1 Ni1B O7 51(27) .
Cr1A F1 Ni1B O2 -82(24) .
Cr1A F1 Ni1B O4 13(24) .
Cr1A O5 C12 O6 -14.2(13) .
Cr1A O5 C12 C13 164.9(7) .
Cr1A O5 Ni1B F2 160(30) .
Cr1A O5 Ni1B F1 -113(30) .
Cr1A O5 Ni1B O7 66(30) .
Cr1A O5 Ni1B O2 157(36) .
Cr1A O5 Ni1B O4 -21(30) .
Cr1A O7 C17 O8 -3.0(15) .
Cr1A O7 C17 C18 180.0(10) .
Cr1A O7 Ni1B F2 168(100) .
Cr1A O7 Ni1B F1 -51(28) .
Cr1A O7 Ni1B O5 -102(24) .
Cr1A O7 Ni1B O2 81(24) .
Cr1A O7 Ni1B O4 -13(24) .
Cr1A O2 C1 O1 31.2(12) .
Cr1A O2 C1 C2 -147.1(6) .
Cr1A O2 Ni1B F2 -160(30) .
Cr1A O2 Ni1B F1 113(30) .
Cr1A O2 Ni1B O5 -157(35) .
Cr1A O2 Ni1B O7 -66(30) .
Cr1A O2 Ni1B O4 21(30) .
Cr1A O4 C7 O3 1.2(15) .
Cr1A O4 C7 C8 177.9(7) .
Cr1A O4 Ni1B F2 166(100) .
Cr1A O4 Ni1B F1 -151(100) .
Cr1A O4 Ni1B O5 120(49) .
Cr1A O4 Ni1B O7 30(49) .
Cr1A O4 Ni1B O2 -59(49) .
Cr7 F8 Cr1B F1 129.5(3) .
Cr7 F8 Cr1B O3 54(16) .
Cr7 F8 Cr1B O1 -140.9(3) .
Cr7 F8 Cr1B O30 39.5(5) .
Cr7 F8 Cr1B O32 -52.5(5) .
Cr7 O28 C67 O27 14.0(15) .
Cr7 O28 C67 C68 -166.7(8) .
Cr7 O29 C72 O30 -14.0(13) .
Cr7 O29 C72 C73 164.4(7) .
Cr7 O26 C62 O25 16.2(14) .
Cr7 O26 C62 C63 -167.5(6) .
Cr7 O31 C77 O32 -23.1(15) .
Cr7 O31 C77 C78 159.4(7) .
F6 Cr5 F5 Cr4 -126.8(3) .
F6 Cr5 O23 C57 8.8(8) .
F6 Cr5 O20 C47 27(12) .
F6 Cr5 O18 C42 84.2(7) .
F6 Cr5 O21 C52 45.8(7) .
F6 Cr6 F7 Cr7 145.7(3) .
F6 Cr6 O25 C62 -130.4(7) .
F6 Cr6 O22 C52 1.9(8) .
F6 Cr6 O24 C57 43.1(7) .
F6 Cr6 O27 C67 128(7) .
F2 Cr2 F3 Cr3 143.1(3) .
F2 Cr2 O6 C12 -3.3(7) .
F2 Cr2 O8 C17 46.8(8) .
F2 Cr2 O9 C22 -132.2(7) .
F2 Cr2 O11 C27 -120(14) .
F2 Cr1A F1 Ni1A -133.3(3) .
F2 Cr1A F1 Cr1B -133.1(4) .
F2 Cr1A F1 Ni1B 11(24) .
F2 Cr1A O5 C12 43.0(8) .
F2 Cr1A O5 Ni1B -20(30) .
F2 Cr1A O7 C17 -2.6(9) .
F2 Cr1A O7 Ni1B -11(24) .
F2 Cr1A O2 C1 84.6(7) .
F2 Cr1A O2 Ni1B 19(30) .
F2 Cr1A O4 C7 -73(8) .
F2 Cr1A O4 Ni1B -10(44) .
F5 Cr5 F6 Cr6 -145.1(3) .
F5 Cr5 O23 C57 -169(100) .
F5 Cr5 O20 C47 -46.1(7) .
F5 Cr5 O18 C42 -4.0(7) .
F5 Cr5 O21 C52 134.0(7) .
F5 Cr4 F4 Cr3 126.6(3) .
F5 Cr4 O19 C47 -6.7(9) .
F5 Cr4 O14 C32 -85.1(7) .
F5 Cr4 O17 C42 -46.8(7) .
F5 Cr4 O16 C37 39(22) .
F1 Ni1A F8 Cr7 129.9(3) .
F1 Ni1A F8 Cr1B -9(29) .
F1 Ni1A O3 C7 -2.6(8) .
F1 Ni1A O3 Cr1B 9(29) .
F1 Ni1A O1 C1 -30.0(7) .
F1 Ni1A O1 Cr1B 5(30) .
F1 Ni1A O30 C72 -84.1(9) .
F1 Ni1A O30 Cr1B -5(29) .
F1 Ni1A O32 C77 69(6) .
F1 Ni1A O32 Cr1B -22(100) .
F1 Cr1A F2 Cr2 -145.3(3) .
F1 Cr1A F2 Ni1B -28(54) .
F1 Cr1A O5 C12 128.6(8) .
F1 Cr1A O5 Ni1B 66(30) .
F1 Cr1A O7 C17 47(21) .
F1 Cr1A O7 Ni1B 38(21) .
F1 Cr1A O2 C1 -0.9(8) .
F1 Cr1A O2 Ni1B -66(30) .
F1 Cr1A O4 C7 -33.5(9) .
F1 Cr1A O4 Ni1B 29(49) .
F3 Cr3 F4 Cr4 -142.1(3) .
F3 Cr3 O13 C32 129.4(7) .
F3 Cr3 O10 C22 3.6(8) .
F3 Cr3 O15 C37 115(36) .
F3 Cr3 O12 C27 -39.0(8) .
F3 Cr2 F2 Cr1A 133.8(3) .
F3 Cr2 F2 Ni1B 133.5(3) .
F3 Cr2 O6 C12 -91.4(7) .
F3 Cr2 O8 C17 -177(100) .
F3 Cr2 O9 C22 -44.2(7) .
F3 Cr2 O11 C27 -5.1(9) .
N1 Rh1 O33 C82 175.7(6) .
N1 Rh1 O35 C84 175.8(6) .
O34 Rh1 N1 C5 -28.3(6) 2_655
O34 Rh1 N1 C4 162.5(6) 2_655
O34 Rh1 O33 C82 83.3(6) 2_655
O34 Rh1 O35 C84 -91.7(6) 2_655
O33 Rh1 N1 C5 -116.8(5) .
O33 Rh1 N1 C4 74.0(6) .
O33 Rh1 O35 C84 1(3) .
F4 Cr3 F3 Cr2 -130.2(3) .
F4 Cr3 O13 C32 41.3(7) .
F4 Cr3 O10 C22 91.7(8) .
F4 Cr3 O15 C37 5.0(8) .
F4 Cr3 O12 C27 -167(100) .
F4 Cr4 F5 Cr5 145.0(3) .
F4 Cr4 O19 C47 179(100) .
F4 Cr4 O14 C32 3.9(7) .
F4 Cr4 O17 C42 -135.8(6) .
F4 Cr4 O16 C37 43.6(8) .
O36 Rh1 N1 C5 151.9(6) 2_655
O36 Rh1 N1 C4 -17.3(6) 2_655
O36 Rh1 O33 C82 -93.3(6) 2_655
O36 Rh1 O35 C84 84.9(6) 2_655
F7 Cr6 F6 Cr5 128.7(3) .
F7 Cr6 O25 C62 -42.6(7) .
F7 Cr6 O22 C52 -85.9(8) .
F7 Cr6 O24 C57 57(10) .
F7 Cr6 O27 C67 -4.0(8) .
F7 Cr7 F8 Ni1A -145.1(3) .
F7 Cr7 F8 Cr1B -144.4(4) .
F7 Cr7 O28 C67 -42.0(8) .
F7 Cr7 O29 C72 133.0(7) .
F7 Cr7 O26 C62 -1.5(8) .
F7 Cr7 O31 C77 -137(5) .
F8 Ni1A F1 Cr1A 144.5(3) .
F8 Ni1A F1 Cr1B 60(100) .
F8 Ni1A F1 Ni1B 144.0(3) .
F8 Ni1A O3 C7 35(9) .
F8 Ni1A O3 Cr1B 47(24) .
F8 Ni1A O1 C1 -114.2(7) .
F8 Ni1A O1 Cr1B -79(30) .
F8 Ni1A O30 C72 0.0(9) .
F8 Ni1A O30 Cr1B 79(30) .
F8 Ni1A O32 C77 39.5(7) .
F8 Ni1A O32 Cr1B -51(100) .
F8 Cr7 F7 Cr6 -130.5(3) .
F8 Cr7 O28 C67 -89(21) .
F8 Cr7 O29 C72 44.3(7) .
F8 Cr7 O26 C62 87.3(8) .
F8 Cr7 O31 C77 5.8(9) .
O19 Cr4 F5 Cr5 -34.8(3) .
O19 Cr4 F4 Cr3 -59(6) .
O19 Cr4 O14 C32 -178.6(7) .
O19 Cr4 O17 C42 46.6(7) .
O19 Cr4 O16 C37 -136.6(8) .
O19 C47 C48 C50 66.1(12) .
O19 C47 C48 C51 -47.2(12) .
O19 C47 C48 C49 -168.9(15) .
O35 Rh1 N1 C5 63.5(6) .
O35 Rh1 N1 C4 -105.6(6) .
O35 Rh1 O33 C82 -9(3) .
O3 Ni1A F1 Cr1A -37.2(4) .
O3 Ni1A F1 Cr1B -122(100) .
O3 Ni1A F1 Ni1B -37.7(4) .
O3 Ni1A F8 Cr7 92(9) .
O3 Ni1A F8 Cr1B -47(24) .
O3 Ni1A O1 C1 63.6(7) .
O3 Ni1A O1 Cr1B 99(30) .
O3 Ni1A O30 C72 -177.9(8) .
O3 Ni1A O30 Cr1B -99(30) .
O3 Ni1A O32 C77 -138.9(7) .
O3 Ni1A O32 Cr1B 131(100) .
O25 Cr6 F6 Cr5 -141.1(3) .
O25 Cr6 F7 Cr7 55.8(3) .
O25 Cr6 O22 C52 180(100) .
O25 Cr6 O24 C57 133.0(7) .
O25 Cr6 O27 C67 -94.3(8) .
O5 Cr1A F2 Cr2 -56.7(4) .
O5 Cr1A F2 Ni1B 61(54) .
O5 Cr1A F1 Ni1A 138.3(3) .
O5 Cr1A F1 Cr1B 138.5(4) .
O5 Cr1A F1 Ni1B -77(24) .
O5 Cr1A O7 C17 85.8(9) .
O5 Cr1A O7 Ni1B 77(24) .
O5 Cr1A O2 C1 81(5) .
O5 Cr1A O2 Ni1B 16(25) .
O5 Cr1A O4 C7 -122.0(8) .
O5 Cr1A O4 Ni1B -59(49) .
O5 C12 C13 C14 13.3(12) .
O5 C12 C13 C16 -104.3(10) .
O5 C12 C13 C15 134.4(10) .
C6 C2 C3 C4 1.5(12) .
C6 C2 C1 O2 7.7(11) .
C6 C2 C1 O1 -170.8(7) .
O6 Cr2 F2 Cr1A 43.8(4) .
O6 Cr2 F2 Ni1B 43.4(4) .
O6 Cr2 F3 Cr3 -124.2(3) .
O6 Cr2 O8 C17 -46.0(8) .
O6 Cr2 O9 C22 42(6) .
O6 Cr2 O11 C27 85.1(9) .
O6 C12 C13 C14 -167.5(8) .
O6 C12 C13 C16 74.9(10) .
O6 C12 C13 C15 -46.4(12) .
O7 Cr1A F2 Cr2 33.8(4) .
O7 Cr1A F2 Ni1B 151(100) .
O7 Cr1A F1 Ni1A 177(100) .
O7 Cr1A F1 Cr1B 178(100) .
O7 Cr1A F1 Ni1B -38(21) .
O7 Cr1A O5 C12 -50.6(8) .
O7 Cr1A O5 Ni1B -113(30) .
O7 Cr1A O2 C1 178.2(6) .
O7 Cr1A O2 Ni1B 113(30) .
O7 Cr1A O4 C7 147.5(8) .
O7 Cr1A O4 Ni1B -150(100) .
O22 Cr6 F6 Cr5 38.8(3) .
O22 Cr6 F7 Cr7 -123.2(3) .
O22 Cr6 O25 C62 52(14) .
O22 Cr6 O24 C57 -48.0(7) .
O22 Cr6 O27 C67 85.7(8) .
O22 C52 C53 C56 -150.2(8) .
O22 C52 C53 C54 96.3(11) .
O22 C52 C53 C55 -25.4(18) .
O28 Cr7 F7 Cr6 50.0(3) .
O28 Cr7 F8 Ni1A -98(21) .
O28 Cr7 F8 Cr1B -97(21) .
O28 Cr7 O29 C72 -136.2(7) .
O28 Cr7 O26 C62 -92.2(8) .
O28 Cr7 O31 C77 -174.7(9) .
O28 C67 C68 C71 -135.8(12) .
O28 C67 C68 C69 122.0(13) .
O28 C67 C68 C70 11(2) .
O13 Cr3 F3 Cr2 139.1(3) .
O13 Cr3 F4 Cr4 -52.8(3) .
O13 Cr3 O10 C22 -159(8) .
O13 Cr3 O15 C37 95.6(8) .
O13 Cr3 O12 C27 -128.3(8) .
O2 Cr1A F2 Cr2 123.7(3) .
O2 Cr1A F2 Ni1B -119(54) .
O2 Cr1A F1 Ni1A -47.1(4) .
O2 Cr1A F1 Cr1B -46.9(5) .
O2 Cr1A F1 Ni1B 97(24) .
O2 Cr1A O5 C12 47(6) .
O2 Cr1A O5 Ni1B -16(26) .
O2 Cr1A O7 C17 -88.8(9) .
O2 Cr1A O7 Ni1B -98(24) .
O2 Cr1A O4 C7 57.4(9) .
O2 Cr1A O4 Ni1B 120(49) .
O1 Ni1A F1 Cr1A 57.1(4) .
O1 Ni1A F1 Cr1B -27(100) .
O1 Ni1A F1 Ni1B 56.5(4) .
O1 Ni1A F8 Cr7 -141.3(3) .
O1 Ni1A F8 Cr1B 79(29) .
O1 Ni1A O3 C7 -91.3(8) .
O1 Ni1A O3 Cr1B -80(29) .
O1 Ni1A O30 C72 -53(9) .
O1 Ni1A O30 Cr1B 26(24) .
O1 Ni1A O32 C77 126.7(7) .
O1 Ni1A O32 Cr1B 36(100) .
O29 Cr7 F7 Cr6 137.9(3) .
O29 Cr7 F8 Ni1A -55.3(3) .
O29 Cr7 F8 Cr1B -54.7(4) .
O29 Cr7 O28 C67 -131.8(8) .
O29 Cr7 O26 C62 -90(15) .
O29 Cr7 O31 C77 97.5(9) .
O30 Ni1A F1 Cr1A -124.2(4) .
O30 Ni1A F1 Cr1B 151(100) .
O30 Ni1A F1 Ni1B -124.8(4) .
O30 Ni1A F8 Cr7 40.6(4) .
O30 Ni1A F8 Cr1B -99(29) .
O30 Ni1A O3 C7 86.6(8) .
O30 Ni1A O3 Cr1B 98(29) .
O30 Ni1A O1 C1 -61(9) .
O30 Ni1A O1 Cr1B -26(24) .
O30 Ni1A O32 C77 -51.9(7) .
O30 Ni1A O32 Cr1B -142(100) .
O23 Cr5 F6 Cr6 34.9(3) .
O23 Cr5 F5 Cr4 51(12) .
O23 Cr5 O20 C47 133.8(7) .
O23 Cr5 O18 C42 177.1(8) .
O23 Cr5 O21 C52 -47.1(7) .
O20 Cr5 F6 Cr6 142(34) .
O20 Cr5 F5 Cr4 52.1(3) .
O20 Cr5 O23 C57 -170.0(8) .
O20 Cr5 O18 C42 -95.4(8) .
O20 Cr5 O21 C52 -134.6(7) .
O20 C47 C48 C50 -114.2(10) .
O20 C47 C48 C51 132.5(10) .
O20 C47 C48 C49 10.8(18) .
O14 Cr4 F5 Cr5 -123.0(3) .
O14 Cr4 F4 Cr3 38.0(3) .
O14 Cr4 O19 C47 81.8(9) .
O14 Cr4 O17 C42 27(10) .
O14 Cr4 O16 C37 -48.4(8) .
O24 Cr6 F6 Cr5 -51.6(3) .
O24 Cr6 F7 Cr7 131(10) .
O24 Cr6 O25 C62 138.7(7) .
O24 Cr6 O22 C52 92.8(8) .
O24 Cr6 O27 C67 176.3(8) .
O8 Cr2 F2 Cr1A -47.7(4) .
O8 Cr2 F2 Ni1B -48.1(4) .
O8 Cr2 F3 Cr3 7(7) .
O8 Cr2 O6 C12 90.3(7) .
O8 Cr2 O9 C22 134.1(7) .
O8 Cr2 O11 C27 176.5(9) .
O26 Cr7 F7 Cr6 -41.1(3) .
O26 Cr7 F8 Ni1A 124.7(3) .
O26 Cr7 F8 Cr1B 125.4(4) .
O26 Cr7 O28 C67 48.2(8) .
O26 Cr7 O29 C72 -139(15) .
O26 Cr7 O31 C77 -83.5(9) .
O10 Cr3 F3 Cr2 -40.4(3) .
O10 Cr3 F4 Cr4 125.7(3) .
O10 Cr3 O13 C32 -68(9) .
O10 Cr3 O15 C37 -84.9(8) .
O10 Cr3 O12 C27 53.3(8) .
C2 C6 C5 N1 -0.6(11) .
C2 C3 C4 N1 -0.6(12) .
O9 Cr2 F2 Cr1A -136.5(3) .
O9 Cr2 F2 Ni1B -136.8(4) .
O9 Cr2 F3 Cr3 53.5(3) .
O9 Cr2 O6 C12 -178(100) .
O9 Cr2 O8 C17 136.3(8) .
O9 Cr2 O11 C27 -94.7(9) .
O15 Cr3 F3 Cr2 120(41) .
O15 Cr3 F4 Cr4 37.4(3) .
O15 Cr3 O13 C32 -50.8(7) .
O15 Cr3 O10 C22 -176.2(8) .
O15 Cr3 O12 C27 141.6(8) .
O17 Cr4 F5 Cr5 55.6(3) .
O17 Cr4 F4 Cr3 -142.4(3) .
O17 Cr4 O19 C47 -97.7(9) .
O17 Cr4 O14 C32 -159(9) .
O17 Cr4 O16 C37 133.0(8) .
O31 Cr7 F7 Cr6 13(5) .
O31 Cr7 F8 Ni1A 36.7(3) .
O31 Cr7 F8 Cr1B 37.3(4) .
O31 Cr7 O28 C67 136.2(9) .
O31 Cr7 O29 C72 -49.3(7) .
O31 Cr7 O26 C62 -179.1(8) .
O31 C77 C78 C79 -47.3(13) .
O31 C77 C78 C80 69.8(11) .
O31 C77 C78 C81 -170.6(12) .
O4 Cr1A F2 Cr2 -105(8) .
O4 Cr1A F2 Ni1B 12(48) .
O4 Cr1A F1 Ni1A 48.6(4) .
O4 Cr1A F1 Cr1B 48.8(4) .
O4 Cr1A F1 Ni1B -167(100) .
O4 Cr1A O5 C12 -139.2(8) .
O4 Cr1A O5 Ni1B 158(30) .
O4 Cr1A O7 C17 175.5(8) .
O4 Cr1A O7 Ni1B 167(100) .
O4 Cr1A O2 C1 -93.1(7) .
O4 Cr1A O2 Ni1B -158(30) .
O18 Cr5 F6 Cr6 122.9(3) .
O18 Cr5 F5 Cr4 -38.4(3) .
O18 Cr5 O23 C57 -79.5(8) .
O18 Cr5 O20 C47 45.8(7) .
O18 Cr5 O21 C52 -20(6) .
O11 Cr2 F2 Cr1A -111(14) .
O11 Cr2 F2 Ni1B -111(14) .
O11 Cr2 F3 Cr3 -35.9(3) .
O11 Cr2 O6 C12 176.2(7) .
O11 Cr2 O8 C17 -134.1(8) .
O11 Cr2 O9 C22 48.2(7) .
O11 C27 C28 C29 -56.8(14) .
O11 C27 C28 C30 -173.5(12) .
O11 C27 C28 C31 53.9(14) .
O32 Ni1A F1 Cr1A 115(5) .
O32 Ni1A F1 Cr1B 31(100) .
O32 Ni1A F1 Ni1B 115(5) .
O32 Ni1A F8 Cr7 -52.3(4) .
O32 Ni1A F8 Cr1B 168(100) .
O32 Ni1A O3 C7 179.5(8) .
O32 Ni1A O3 Cr1B -169(100) .
O32 Ni1A O1 C1 153.9(7) .
O32 Ni1A O1 Cr1B -171(100) .
O32 Ni1A O30 C72 92.0(9) .
O32 Ni1A O30 Cr1B 171(100) .
O32 C77 C78 C79 135.0(10) .
O32 C77 C78 C80 -107.9(10) .
O32 C77 C78 C81 11.7(16) .
O12 Cr3 F3 Cr2 50.4(3) .
O12 Cr3 F4 Cr4 -14(18) .
O12 Cr3 O13 C32 -138.2(7) .
O12 Cr3 O10 C22 -88.8(8) .
O12 Cr3 O15 C37 -175.7(8) .
O12 C27 C28 C29 119.9(12) .
O12 C27 C28 C30 3.2(18) .
O12 C27 C28 C31 -129.3(11) .
O27 Cr6 F6 Cr5 -3(7) .
O27 Cr6 F7 Cr7 -35.7(3) .
O27 Cr6 O25 C62 50.9(7) .
O27 Cr6 O22 C52 -179.4(8) .
O27 Cr6 O24 C57 -135.6(7) .
O27 C67 C68 C71 43.5(16) .
O27 C67 C68 C69 -58.6(14) .
O27 C67 C68 C70 -169.4(18) .
C5 N1 C4 C3 -1.0(11) .
C5 C6 C2 C3 -0.9(11) .
C5 C6 C2 C1 173.3(7) .
O21 Cr5 F6 Cr6 -55.0(3) .
O21 Cr5 F5 Cr4 142.6(3) .
O21 Cr5 O23 C57 99.4(8) .
O21 Cr5 O20 C47 -136.3(7) .
O21 Cr5 O18 C42 150(6) .
O21 C52 C53 C56 35.4(13) .
O21 C52 C53 C54 -78.1(12) .
O21 C52 C53 C55 160.2(15) .
O16 Cr4 F5 Cr5 150(40) .
O16 Cr4 F4 Cr3 -53.3(3) .
O16 Cr4 O19 C47 173.3(9) .
O16 Cr4 O14 C32 94.2(7) .
O16 Cr4 O17 C42 133.9(7) .
C3 C2 C1 O2 -178.2(7) .
C3 C2 C1 O1 3.3(11) .
C1 O2 Ni1B F2 84.2(7) .
C1 O2 Ni1B F1 -2.4(7) .
C1 O2 Ni1B O5 88(8) .
C1 O2 Ni1B O7 178.3(6) .
C1 O2 Ni1B O4 -94.2(7) .
C1 O1 Cr1B F1 -29.5(8) .
C1 O1 Cr1B F8 -114.5(7) .
C1 O1 Cr1B O3 65.0(8) .
C1 O1 Cr1B O30 -99(30) .
C1 O1 Cr1B O32 154.2(7) .
C1 C2 C3 C4 -172.8(7) .
C12 O5 Ni1B F2 42.1(8) .
C12 O5 Ni1B F1 128.7(8) .
C12 O5 Ni1B O7 -52.1(8) .
C12 O5 Ni1B O2 39(8) .
C12 O5 Ni1B O4 -139.5(8) .
C7 O3 Cr1B F1 -2.3(9) .
C7 O3 Cr1B F8 73(16) .
C7 O3 Cr1B O1 -92.1(8) .
C7 O3 Cr1B O30 87.6(8) .
C7 O3 Cr1B O32 179.5(8) .
C7 O4 Ni1B F2 -76(12) .
C7 O4 Ni1B F1 -33.0(9) .
C7 O4 Ni1B O5 -122.0(8) .
C7 O4 Ni1B O7 147.6(8) .
C7 O4 Ni1B O2 58.1(9) .
C17 O7 Ni1B F2 -2.8(9) .
C17 O7 Ni1B F1 138(100) .
C17 O7 Ni1B O5 86.4(9) .
C17 O7 Ni1B O2 -89.8(9) .
C17 O7 Ni1B O4 175.6(8) .
C35 C33 C32 O13 -104.1(11) .
C35 C33 C32 O14 73.5(11) .
C4 N1 C5 C6 1.5(11) .
C24 C23 C22 O10 144.8(8) .
C24 C23 C22 O9 -38.5(10) .
C72 O30 Cr1B F1 -83.4(9) .
C72 O30 Cr1B F8 1.7(10) .
C72 O30 Cr1B O3 -177.8(8) .
C72 O30 Cr1B O1 -14(30) .
C72 O30 Cr1B O32 92.9(9) .
C44 C43 C42 O17 -0.7(11) .
C44 C43 C42 O18 178.8(8) .
C25 C23 C22 O10 22.1(11) .
C25 C23 C22 O9 -161.1(8) .
C66 C63 C62 O25 -8.6(12) .
C66 C63 C62 O26 174.9(8) .
C9 C8 C7 O3 -19.6(16) .
C9 C8 C7 O4 163.4(13) .
C10 C8 C7 O3 -149.2(9) .
C10 C8 C7 O4 33.9(13) .
C45 C43 C42 O17 119.5(9) .
C45 C43 C42 O18 -61.0(10) .
C34 C33 C32 O13 140.7(9) .
C34 C33 C32 O14 -41.7(11) .
C77 O32 Cr1B F1 66(8) .
C77 O32 Cr1B F8 39.1(8) .
C77 O32 Cr1B O3 -138.9(7) .
C77 O32 Cr1B O1 126.7(7) .
C77 O32 Cr1B O30 -52.2(8) .
C64 C63 C62 O25 110.2(9) .
C64 C63 C62 O26 -66.3(10) .
C46 C43 C42 O17 -122.0(9) .
C46 C43 C42 O18 57.5(10) .
C40 C38 C37 O15 -114.1(11) .
C40 C38 C37 O16 68.0(11) .
C65 C63 C62 O25 -131.1(9) .
C65 C63 C62 O26 52.4(11) .
C36 C33 C32 O13 20.8(12) .
C36 C33 C32 O14 -161.5(9) .
C26 C23 C22 O10 -99.0(9) .
C26 C23 C22 O9 77.8(9) .
C41 C38 C37 O15 -0.4(13) .
C41 C38 C37 O16 -178.3(9) .
C19 C18 C17 O7 -176.9(12) .
C19 C18 C17 O8 5.7(19) .
C61 C58 C57 O23 -39.3(12) .
C61 C58 C57 O24 143.0(10) .
C39 C38 C37 O15 118.9(13) .
C39 C38 C37 O16 -59.0(15) .
C59 C58 C57 O23 71.7(12) .
C59 C58 C57 O24 -106.0(11) .
C11 C8 C7 O3 93.4(13) .
C11 C8 C7 O4 -83.6(13) .
C21 C18 C17 O7 77.7(14) .
C21 C18 C17 O8 -99.7(11) .
C20 C18 C17 O7 -27(2) .
C20 C18 C17 O8 155.4(15) .
C76 C73 C72 O29 -118.6(12) .
C76 C73 C72 O30 60.0(13) .
C75 C73 C72 O29 6.3(18) .
C75 C73 C72 O30 -175.1(15) .
C60 C58 C57 O23 -168.1(11) .
C60 C58 C57 O24 14.2(14) .
C74 C73 C72 O29 129.3(10) .
C74 C73 C72 O30 -52.1(13) .
N100 C101 C1C C1A -179.2(9) .
N100 C1B C105 C106 -178.8(10) .
C101 N100 C1B C105 -177.6(10) .
C1B N100 C101 C1C -173.5(10) .
Cr1B F1 Ni1B F2 -132.6(4) .
Cr1B F1 Ni1B O5 138.0(4) .
Cr1B F1 Ni1B O7 87(37) .
Cr1B F1 Ni1B O2 -45.8(4) .
Cr1B F1 Ni1B O4 48.9(5) .
Cr1B O3 C7 C8 -154.1(7) .
Cr1B O3 C7 O4 22.5(14) .
Cr1B O1 C1 O2 -10.8(13) .
Cr1B O1 C1 C2 167.5(6) .
Cr1B O30 C72 O29 -15.5(15) .
Cr1B O30 C72 C73 166.1(7) .
Cr1B O32 C77 O31 -7.6(13) .
Cr1B O32 C77 C78 169.8(7) .
Ni1B F1 Cr1B F8 144.0(4) .
Ni1B F1 Cr1B O3 -38.0(5) .
Ni1B F1 Cr1B O1 56.4(5) .
Ni1B F1 Cr1B O30 -124.8(4) .
Ni1B F1 Cr1B O32 117(8) .
Ni1B O5 C12 O6 -13.2(13) .
Ni1B O5 C12 C13 165.9(7) .
Ni1B O7 C17 O8 -2.8(15) .
Ni1B O7 C17 C18 -179.8(10) .
Ni1B O2 C1 O1 32.2(12) .
Ni1B O2 C1 C2 -146.0(6) .
Ni1B O4 C7 O3 0.7(15) .
Ni1B O4 C7 C8 177.4(7) .
